data_7710470
loop_
_publ_author_name
'N\"o\&sler, Maite'
'Hunger, David'
'Neuman, Nicol\'as Ignacio'
'Reimann, Marc'
'Reichert, Felix'
'Winkler, Mario'
'Klein, Johannes'
'Bens, Tobias'
'Suntrup, Lisa'
'Demeshko, Serhiy'
'Stubbe, Jessica'
'Kaupp, Martin'
'van Slageren, Joris'
'Sarkar, Biprajit'

_publ_section_title
;
 Fluorinated Click-Derived Tripodal Ligands Drive Spin Crossover in both
 Iron(II) and Cobalt(II) Complexes
;
_journal_name_full 'Dalton Transactions'
_journal_paper_doi 10.1039/D2DT01005D
_journal_year 2022
_chemical_formula_moiety 'C60 H53 F6 Fe N20, B2 F8, C2 O'
_chemical_formula_sum 'C62 H53 B2 F14 Fe N20 O'
_chemical_formula_weight 1437.71
_space_group_crystal_system monoclinic
_space_group_IT_number 14
_space_group_name_Hall '-P 2yn'
_space_group_name_H-M_alt 'P 1 21/n 1'
_atom_sites_solution_hydrogens geom
_audit_creation_date 2020-09-25
_audit_creation_method
;
Olex2 1.3
(compiled 2019.09.11 svn.r3662 for OlexSys, GUI svn.r5938)
;
_audit_update_record
;
2021-03-12 deposited with the CCDC.	2022-06-13 downloaded from the CCDC.
;
_cell_angle_alpha 90
_cell_angle_beta 97.184(2)
_cell_angle_gamma 90
_cell_formula_units_Z 2
_cell_length_a 7.8403(4)
_cell_length_b 20.3972(10)
_cell_length_c 19.7649(9)
_cell_measurement_reflns_used 5036
_cell_measurement_temperature 100.0
_cell_measurement_theta_max 25.410
_cell_measurement_theta_min 1.997
_cell_volume 3136.0(3)
_computing_cell_refinement 'APEX3 (Bruker, 2015)'
_computing_data_collection 'APEX3 (Bruker, 2015)'
_computing_data_reduction 'SAINT+ (Bruker, 2009)'
_computing_molecular_graphics 'Olex2 1.3 (Dolomanov et al., 2009),Diamond 3D, Version 4.0 (Brandenburg, 2014)'
_computing_publication_material 'Olex2 1.3 (Dolomanov et al., 2009)'
_computing_structure_refinement 'XL n/a (Sheldrick, 2008)'
_computing_structure_solution 'SHELXT 2014/5 (Sheldrick, 2014)'
_diffrn_ambient_temperature 100.0
_diffrn_measured_fraction_theta_full 0.999
_diffrn_measured_fraction_theta_max 0.995
_diffrn_measurement_device_type 'Bruker D8 Venture'
_diffrn_measurement_method 'omega + phi scans'
_diffrn_radiation_type MoK\a
_diffrn_radiation_wavelength 0.71073
_diffrn_reflns_av_R_equivalents 0.0725
_diffrn_reflns_av_unetI/netI 0.0244
_diffrn_reflns_Laue_measured_fraction_full 0.999
_diffrn_reflns_Laue_measured_fraction_max 0.995
_diffrn_reflns_limit_h_max 9
_diffrn_reflns_limit_h_min -9
_diffrn_reflns_limit_k_max 24
_diffrn_reflns_limit_k_min -24
_diffrn_reflns_limit_l_max 23
_diffrn_reflns_limit_l_min -23
_diffrn_reflns_number 89633
_diffrn_reflns_point_group_measured_fraction_full 0.999
_diffrn_reflns_point_group_measured_fraction_max 0.995
_diffrn_reflns_theta_full 25.242
_diffrn_reflns_theta_max 25.410
_diffrn_reflns_theta_min 1.997
_exptl_absorpt_coefficient_mu 0.344
_exptl_absorpt_correction_T_max 0.7445
_exptl_absorpt_correction_T_min 0.6979
_exptl_absorpt_correction_type multi-scan
_exptl_absorpt_process_details
;
SADABS-2016/2 (Bruker,2016/2) was used for absorption correction.
wR2(int) was 0.1472 before and 0.0972 after correction.
The Ratio of minimum to maximum transmission is 0.9374.
The \l/2 correction factor is Not present.
;
_exptl_crystal_colour yellow
_exptl_crystal_colour_primary yellow
_exptl_crystal_density_diffrn 1.523
_exptl_crystal_description block
_exptl_crystal_F_000 1470
_exptl_crystal_size_max 0.08
_exptl_crystal_size_mid 0.06
_exptl_crystal_size_min 0.02
_refine_diff_density_max 0.537
_refine_diff_density_min -1.058
_refine_diff_density_rms 0.072
_refine_ls_extinction_method none
_refine_ls_goodness_of_fit_ref 1.146
_refine_ls_hydrogen_treatment constr
_refine_ls_matrix_type full
_refine_ls_number_parameters 577
_refine_ls_number_reflns 5774
_refine_ls_number_restraints 178
_refine_ls_restrained_S_all 1.130
_refine_ls_R_factor_all 0.0749
_refine_ls_R_factor_gt 0.0655
_refine_ls_shift/su_max 0.000
_refine_ls_shift/su_mean 0.000
_refine_ls_structure_factor_coef Fsqd
_refine_ls_weighting_details 'w=1/[\s^2^(Fo^2^)+(0.0657P)^2^+6.2783P] where P=(Fo^2^+2Fc^2^)/3'
_refine_ls_weighting_scheme calc
_refine_ls_wR_factor_gt 0.1615
_refine_ls_wR_factor_ref 0.1679
_reflns_Friedel_coverage 0.000
_reflns_number_gt 5036
_reflns_number_total 5774
_reflns_threshold_expression 'I > 2\s(I)'
_cod_data_source_file d2dt01005d2.cif
_cod_data_source_block mn111_a
_cod_database_code 7710470
_shelx_shelxl_version_number 2017/1
_shelx_space_group_comment
;
The symmetry employed for this shelxl refinement is uniquely defined
by the following loop, which should always be used as a source of
symmetry information in preference to the above space-group names.
They are only intended as comments.
;
_shelx_estimated_absorpt_t_max 0.993
_shelx_estimated_absorpt_t_min 0.973
_olex2_refinement_description
;
1. Fixed Uiso
 At 1.2 times of:
  All C(H) groups, All C(H,H) groups
2. Restrained distances
 C31_$1-O1
 1.4 with sigma of 0.02
 C30-O2_$1
 1.4 with sigma of 0.02
 C26-C27
 1.38 with sigma of 0.02
3. Rigid bond restraints
 C22A, C23A
 with sigma for 1-2 distances of 0.01 and sigma for 1-3 distances of 0.01
 C23B, N10B, C23A, N10A
 with sigma for 1-2 distances of 0.01 and sigma for 1-3 distances of 0.01
 C23B, N9B, C23A, N9A
 with sigma for 1-2 distances of 0.01 and sigma for 1-3 distances of 0.01
 N10B, N9B, N10A, N9A
 with sigma for 1-2 distances of 0.01 and sigma for 1-3 distances of 0.01
 N10B, N8B, N10A, N8A
 with sigma for 1-2 distances of 0.01 and sigma for 1-3 distances of 0.01
 C22B, N8B, C22A, N8A
 with sigma for 1-2 distances of 0.01 and sigma for 1-3 distances of 0.01
4. Uiso/Uaniso restraints and constraints
C22A \\sim C23A: within 2A with sigma of 0.04 and sigma for terminal atoms of
0.08 within 2A
N10B \\sim C23B \\sim N10A \\sim C23A: within 2A with sigma of 0.04 and sigma
for terminal atoms of 0.08 within 2A
C23B \\sim N9B \\sim C23A \\sim N9A: within 2A with sigma of 0.04 and sigma for
terminal atoms of 0.08 within 2A
N10B \\sim N9B \\sim N10A \\sim N9A: within 2A with sigma of 0.04 and sigma for
terminal atoms of 0.08 within 2A
N10B \\sim N8B \\sim N10A \\sim N8A: within 2A with sigma of 0.04 and sigma for
terminal atoms of 0.08 within 2A
C22B \\sim N8B \\sim C22A \\sim N8A: within 2A with sigma of 0.04 and sigma for
terminal atoms of 0.08 within 2A
C24A \\sim C24B: within 2A with sigma of 0.04 and sigma for terminal atoms of
0.08 within 2A
Uanis(C22B) \\sim Ueq, Uanis(C22A) \\sim Ueq: with sigma of 0.1 and sigma for
terminal atoms of 0.2
Uanis(C23B) \\sim Ueq, Uanis(C22B) \\sim Ueq: with sigma of 0.1 and sigma for
terminal atoms of 0.2
Uanis(C9) \\sim Ueq: with sigma of 0.1 and sigma for terminal atoms of 0.2
Uanis(C25) \\sim Ueq: with sigma of 0.1 and sigma for terminal atoms of 0.2
: with sigma of 0.1 and sigma for terminal atoms of 0.2
Uanis(C15) \\sim Ueq, Uanis(C25) \\sim Ueq: with sigma of 0.1 and sigma for
terminal atoms of 0.2
Uanis(C28) \\sim Ueq: with sigma of 0.1 and sigma for terminal atoms of 0.2
5. Others
 Fixed Sof: H26(0.5) C24A(0.4) H24A(0.4) H24B(0.4) C21A(0.4) H21A(0.4)
 H21B(0.4) C1A(0.5) H1AA(0.5) H1AB(0.5) C11B(0.5) H11A(0.5) H11B(0.5) C11A(0.5)
 H11C(0.5) H11D(0.5) C1B(0.5) H1BA(0.5) H1BB(0.5) N8A(0.4) N9A(0.4) C23A(0.4)
 H23A(0.4) N10A(0.4) C22A(0.4) N8B(0.6) N9B(0.6) C23B(0.6) H23B(0.6) C22B(0.6)
 N10B(0.6) F17(0.5) F5(0.5) F11(0.25) F19(0.25) F13(0.25) F15(0.25) F6(0.25)
 F16(0.125) F18(0.5) F7(0.25) F10(0.25) F14(0.25) B1A(0.4) B1B(0.6) F8(0.125)
 F12(0.25) C24B(0.6) H24C(0.6) H24D(0.6) C12A(0.5) C12B(0.5) C13A(0.5)
 H13A(0.5) C13B(0.5) H13B(0.5) C21B(0.6) H21C(0.6) H21D(0.6) O2(0.25) C29(0.5)
 O1(0.25) C31(0.25) C30(0.25)
6.a Secondary CH2 refined with riding coordinates:
 C14(H14A,H14B), C4(H4A,H4B), C24A(H24A,H24B), C21A(H21A,H21B), C1A(H1AA,H1AB),
  C11B(H11A,H11B), C11A(H11C,H11D), C1B(H1BA,H1BB), C24B(H24C,H24D), C21B(H21C,
 H21D)
6.b Aromatic/amide H refined with riding coordinates:
 C27(H27), C20(H20), C19(H19), C9(H9), C8(H8), C16(H16), C7(H7), C3(H3),
 C17(H17), C6(H6), C26(H26), C11(H11), C23A(H23A), C23B(H23B), C1(H1),
 C13A(H13A), C13B(H13B)
;
_olex2_submission_special_instructions 'No special instructions were received'

loop_
_space_group_symop_operation_xyz
'x, y, z'
'-x+1/2, y+1/2, -z+1/2'
'-x, -y, -z'
'x-1/2, -y-1/2, z-1/2'

loop_
_atom_site_label
_atom_site_type_symbol
_atom_site_fract_x
_atom_site_fract_y
_atom_site_fract_z
_atom_site_U_iso_or_equiv
_atom_site_adp_type
_atom_site_occupancy
_atom_site_site_symmetry_order
_atom_site_calc_flag
_atom_site_refinement_flags_posn
_atom_site_refinement_flags_adp
_atom_site_refinement_flags_occupancy
_atom_site_disorder_assembly
_atom_site_disorder_group
Fe1 Fe 0.000000 0.500000 0.500000 0.02006(18) Uani 1 2 d S . P . .
F2 F 0.0003(3) 0.58098(11) 0.93619(10) 0.0447(6) Uani 1 1 d . . . . .
F3 F 1.3452(3) 0.17632(13) 0.45924(12) 0.0564(7) Uani 1 1 d . . . . .
F1 F -0.2944(4) 0.55390(15) 0.04899(11) 0.0600(7) Uani 1 1 d . . . . .
N1 N 0.1557(3) 0.41540(13) 0.49748(14) 0.0271(6) Uani 1 1 d . . . . .
N4 N -0.1790(3) 0.41548(13) 0.66332(13) 0.0248(6) Uani 1 1 d . . . . .
N2 N -0.0873(3) 0.44943(12) 0.57335(13) 0.0231(6) Uani 1 1 d . . . . .
N3 N -0.2030(3) 0.46086(13) 0.61431(13) 0.0261(6) Uani 1 1 d . . . . .
N5 N -0.1391(3) 0.45304(12) 0.42603(13) 0.0237(6) Uani 1 1 d . . . . .
N7 N -0.2986(4) 0.42113(14) 0.33828(14) 0.0332(7) Uani 1 1 d . . . . .
N6 N -0.2815(4) 0.46699(14) 0.38682(14) 0.0347(7) Uani 1 1 d . . . . .
C27 C 1.1767(5) 0.20007(17) 0.54541(19) 0.0353(8) Uani 1 1 d D . . . .
H27 H 1.276222 0.198089 0.578113 0.042 Uiso 1 1 calc R U . . .
C20 C -0.1304(4) 0.52367(17) 0.76524(17) 0.0307(7) Uani 1 1 d . . . . .
H20 H -0.129873 0.537957 0.719525 0.037 Uiso 1 1 calc R U . . .
C19 C -0.0635(5) 0.56415(18) 0.81836(18) 0.0338(8) Uani 1 1 d . . . . .
H19 H -0.017113 0.605948 0.809847 0.041 Uiso 1 1 calc R U . . .
C18 C -0.0665(5) 0.54167(18) 0.88383(17) 0.0334(8) Uani 1 1 d . . . . .
C28 C 1.1874(5) 0.18998(18) 0.47864(19) 0.0379(9) Uani 1 1 d . U . . .
C15 C -0.1982(4) 0.46275(16) 0.77765(16) 0.0284(7) Uani 1 1 d . U . . .
C9 C -0.4162(6) 0.4643(2) 0.09996(19) 0.0469(11) Uani 1 1 d . U . . .
H9 H -0.448690 0.445441 0.056311 0.056 Uiso 1 1 calc R U . . .
C14 C -0.2792(5) 0.41869(17) 0.72093(17) 0.0322(8) Uani 1 1 d . . . . .
H14A H -0.290876 0.373955 0.739220 0.039 Uiso 1 1 calc R U . . .
H14B H -0.395945 0.435074 0.704612 0.039 Uiso 1 1 calc R U . . .
C8 C -0.4509(6) 0.43249(19) 0.15873(19) 0.0437(10) Uani 1 1 d . . . . .
H8 H -0.507413 0.391207 0.155452 0.052 Uiso 1 1 calc R U . . .
C5 C -0.4039(5) 0.46046(17) 0.22210(17) 0.0352(8) Uani 1 1 d . . . . .
C16 C -0.1964(5) 0.44218(18) 0.84442(17) 0.0345(8) Uani 1 1 d . . . . .
H16 H -0.241415 0.400292 0.853475 0.041 Uiso 1 1 calc R U . . .
C7 C -0.2872(5) 0.5531(2) 0.16801(18) 0.0376(8) Uani 1 1 d . . . . .
H7 H -0.231809 0.594568 0.170643 0.045 Uiso 1 1 calc R U . . .
C3 C -0.1708(5) 0.37865(18) 0.3460(2) 0.0397(9) Uani 1 1 d . . . . .
H3 H -0.153889 0.341906 0.318054 0.048 Uiso 1 1 calc R U . . .
C17 C -0.1297(5) 0.48184(19) 0.89836(18) 0.0371(9) Uani 1 1 d . . . . .
H17 H -0.128224 0.467630 0.944204 0.045 Uiso 1 1 calc R U . . .
C25 C 0.8716(5) 0.21459(17) 0.5159(3) 0.0466(11) Uani 1 1 d . U . . .
C6 C -0.3226(5) 0.52091(18) 0.22628(17) 0.0336(8) Uani 1 1 d . . . . .
H6 H -0.290818 0.540487 0.269637 0.040 Uiso 1 1 calc R U . . .
C10 C -0.3343(5) 0.5233(2) 0.10637(18) 0.0426(10) Uani 1 1 d . . . . .
C2 C -0.0687(5) 0.3991(2) 0.4027(2) 0.0451(10) Uani 1 1 d . . . . .
C4 C -0.4472(6) 0.42451(19) 0.28478(19) 0.0429(10) Uani 1 1 d . . . . .
H4A H -0.543259 0.447245 0.303012 0.051 Uiso 1 1 calc R U . . .
H4B H -0.485608 0.379493 0.271830 0.051 Uiso 1 1 calc R U . . .
C26 C 1.0165(5) 0.21341(19) 0.5651(2) 0.0448(10) Uani 1 1 d D . . . .
H26 H 1.005268 0.221682 0.611656 0.054 Uiso 0.5 1 calc R U P A 1
C24A C 0.694(4) 0.2165(16) 0.524(2) 0.086(11) Uani 0.4 1 d . U P B 2
H24A H 0.681865 0.215477 0.572989 0.104 Uiso 0.4 1 calc R U P B 2
H24B H 0.638004 0.176489 0.502892 0.104 Uiso 0.4 1 calc R U P B 2
C11 C 0.8929(6) 0.2046(3) 0.4483(3) 0.0757(19) Uani 1 1 d . . . C 1
H11 H 0.795301 0.205847 0.414608 0.091 Uiso 1 1 calc R U . C 1
C21A C 0.332(2) 0.4247(8) 0.4770(6) 0.022(3) Uani 0.4 1 d . . P B 2
H21A H 0.395045 0.456141 0.509130 0.027 Uiso 0.4 1 calc R U P B 2
H21B H 0.319584 0.445277 0.431244 0.027 Uiso 0.4 1 calc R U P B 2
C1A C 0.0657(8) 0.3629(3) 0.4580(3) 0.0169(11) Uani 0.5 1 d . . P B 1
H1AA H 0.005291 0.334210 0.487667 0.020 Uiso 0.5 1 calc R U P B 1
H1AB H 0.147117 0.335987 0.435398 0.020 Uiso 0.5 1 calc R U P B 1
C11B C 0.1874(7) 0.3892(3) 0.5746(3) 0.0151(11) Uani 0.5 1 d . . P B 1
H11A H 0.212172 0.341552 0.575263 0.018 Uiso 0.5 1 calc R U P B 1
H11B H 0.286616 0.412095 0.600193 0.018 Uiso 0.5 1 calc R U P B 1
C11A C 0.0886(10) 0.3637(4) 0.5349(4) 0.0371(17) Uani 0.5 1 d . . P B 2
H11C H 0.184399 0.337163 0.558098 0.045 Uiso 0.5 1 calc R U P B 2
H11D H 0.015466 0.334663 0.503288 0.045 Uiso 0.5 1 calc R U P B 2
C1B C 0.1218(10) 0.3928(4) 0.4191(4) 0.0365(17) Uani 0.5 1 d . . P B 2
H1BA H 0.182283 0.421782 0.389712 0.044 Uiso 0.5 1 calc R U P B 2
H1BB H 0.159551 0.347009 0.413595 0.044 Uiso 0.5 1 calc R U P B 2
N8A N 0.4435(17) 0.3328(6) 0.4139(6) 0.037(3) Uani 0.4 1 d . U P B 2
N9A N 0.5370(19) 0.2797(6) 0.4261(7) 0.048(3) Uani 0.4 1 d . U P B 2
C23A C 0.532(3) 0.3274(12) 0.5242(8) 0.037(4) Uani 0.4 1 d . U P B 2
H23A H 0.546916 0.335681 0.571894 0.044 Uiso 0.4 1 calc R U P B 2
N10A N 0.595(3) 0.2774(11) 0.4914(9) 0.043(4) Uani 0.4 1 d . U P B 2
C22A C 0.444(3) 0.3636(11) 0.4744(9) 0.030(3) Uani 0.4 1 d . U P B 2
N8B N 0.4974(12) 0.3507(4) 0.4392(6) 0.051(2) Uani 0.6 1 d . U P B 1
N9B N 0.5957(12) 0.2984(5) 0.4505(6) 0.059(3) Uani 0.6 1 d . U P B 1
C23B C 0.529(2) 0.3305(7) 0.5495(6) 0.039(3) Uani 0.6 1 d . U P B 1
H23B H 0.523752 0.333311 0.597165 0.047 Uiso 0.6 1 calc R U P B 1
C22B C 0.4511(19) 0.3721(7) 0.4994(6) 0.033(3) Uani 0.6 1 d . U P B 1
N10B N 0.6115(19) 0.2863(8) 0.5173(5) 0.040(2) Uani 0.6 1 d . U P B 1
F17 F 0.3620(12) 0.3303(5) 0.7062(5) 0.099(3) Uiso 0.5 1 d . . P . .
F5 F 0.3027(10) 0.2139(3) 0.7107(3) 0.0551(14) Uiso 0.5 1 d . . P . .
F11 F 0.542(2) 0.2843(9) 0.7678(9) 0.083(5) Uiso 0.25 1 d . . P . .
F19 F 0.5083(15) 0.2704(7) 0.6652(6) 0.057(3) Uiso 0.25 1 d . . P . .
F13 F 0.397(2) 0.2770(7) 0.7873(7) 0.073(3) Uiso 0.25 1 d . . P D .
F15 F 0.2401(16) 0.2347(6) 0.7223(6) 0.058(3) Uiso 0.25 1 d . . P D .
F6 F 0.384(2) 0.2091(6) 0.7008(7) 0.069(4) Uiso 0.25 1 d . . P D .
F16 F 0.361(3) 0.3210(13) 0.7558(14) 0.068(6) Uiso 0.125 1 d . . P D .
F18 F 0.3085(10) 0.3175(4) 0.6820(4) 0.076(2) Uiso 0.5 1 d . . P D .
F7 F 0.4931(16) 0.2379(7) 0.6688(6) 0.060(3) Uiso 0.25 1 d . . P D .
F10 F 0.5425(18) 0.2406(7) 0.7723(7) 0.069(4) Uiso 0.25 1 d . . P D .
F14 F 0.248(2) 0.2771(7) 0.7798(8) 0.091(4) Uiso 0.25 1 d . . P . .
C1 C 1.0512(7) 0.1929(3) 0.4291(3) 0.0778(19) Uani 1 1 d . . . C 1
H1 H 1.065648 0.187036 0.382461 0.093 Uiso 1 1 calc R U . C 1
B1A B 0.3609(19) 0.2697(6) 0.7259(6) 0.036(3) Uiso 0.4 1 d . . P D 1
B1B B 0.4220(14) 0.2659(5) 0.7189(5) 0.045(2) Uiso 0.6 1 d . . P D 2
F8 F 0.566(3) 0.2635(10) 0.7021(11) 0.049(5) Uiso 0.125 1 d . . P D .
F12 F 0.498(2) 0.2686(8) 0.7808(7) 0.056(3) Uiso 0.25 1 d . . P D .
C24B C 0.6974(17) 0.2272(9) 0.5439(11) 0.049(4) Uani 0.6 1 d . U P B 1
H24C H 0.620467 0.189325 0.532309 0.059 Uiso 0.6 1 calc R U P B 1
H24D H 0.718594 0.230365 0.594274 0.059 Uiso 0.6 1 calc R U P B 1
C12A C -0.0158(14) 0.3917(6) 0.5870(6) 0.022(2) Uani 0.5 1 d . . P B 2
C12B C 0.0309(15) 0.4022(6) 0.6059(6) 0.020(2) Uani 0.5 1 d . . P B 1
C13A C -0.065(3) 0.3713(9) 0.6448(8) 0.028(3) Uani 0.5 1 d . . P B 2
H13A H -0.027319 0.332639 0.669022 0.033 Uiso 0.5 1 calc R U P B 2
C13B C -0.036(3) 0.3793(9) 0.6636(7) 0.023(3) Uani 0.5 1 d . . P B 1
H13B H 0.007637 0.346373 0.695035 0.028 Uiso 0.5 1 calc R U P B 1
C21B C 0.3394(16) 0.4299(6) 0.5046(5) 0.036(2) Uani 0.6 1 d . . P B 1
H21C H 0.372368 0.451031 0.549453 0.044 Uiso 0.6 1 calc R U P B 1
H21D H 0.360997 0.461844 0.468967 0.044 Uiso 0.6 1 calc R U P B 1
O2 O 0.8864(17) 0.2378(7) 0.7328(7) 0.047(3) Uiso 0.25 1 d . . P E 2
C29 C -0.1791(18) 0.2208(7) 0.7135(7) 0.075(3) Uiso 0.5 1 d . . P . .
O1 O 0.0377(15) 0.2841(6) 0.8122(6) 0.047(3) Uiso 0.25 1 d D . P F 1
C31 C 0.891(2) 0.2603(11) 0.7698(13) 0.057(5) Uiso 0.25 1 d . . P G 1
C30 C -0.065(5) 0.2642(15) 0.7968(12) 0.093(9) Uiso 0.25 1 d D . P H 2

loop_
_atom_site_aniso_label
_atom_site_aniso_U_11
_atom_site_aniso_U_22
_atom_site_aniso_U_33
_atom_site_aniso_U_23
_atom_site_aniso_U_13
_atom_site_aniso_U_12
Fe1 0.0253(3) 0.0167(3) 0.0190(3) -0.0004(2) 0.0059(2) -0.0007(2)
F2 0.0576(14) 0.0473(13) 0.0275(11) -0.0136(9) -0.0012(10) 0.0032(11)
F3 0.0544(15) 0.0687(17) 0.0468(14) 0.0000(12) 0.0088(11) 0.0294(13)
F1 0.0704(17) 0.0846(19) 0.0261(12) 0.0137(12) 0.0103(11) 0.0180(15)
N1 0.0279(15) 0.0202(13) 0.0348(15) -0.0011(11) 0.0109(12) -0.0016(11)
N4 0.0292(15) 0.0253(14) 0.0202(13) 0.0005(11) 0.0038(11) -0.0042(11)
N2 0.0272(14) 0.0208(13) 0.0220(13) -0.0011(10) 0.0065(11) -0.0021(11)
N3 0.0298(15) 0.0297(15) 0.0196(13) 0.0032(11) 0.0061(11) 0.0025(11)
N5 0.0312(15) 0.0186(13) 0.0223(13) 0.0010(10) 0.0069(11) -0.0013(11)
N7 0.0520(19) 0.0255(14) 0.0205(14) -0.0008(11) -0.0016(13) -0.0014(13)
N6 0.0495(19) 0.0281(15) 0.0227(14) -0.0033(12) -0.0098(13) 0.0101(13)
C27 0.0344(19) 0.0315(18) 0.039(2) 0.0063(15) 0.0007(15) 0.0067(15)
C20 0.0370(19) 0.0319(17) 0.0230(16) 0.0044(14) 0.0033(14) -0.0014(15)
C19 0.039(2) 0.0313(18) 0.0308(18) -0.0003(14) 0.0028(15) 0.0017(15)
C18 0.039(2) 0.0363(19) 0.0245(17) -0.0076(14) 0.0013(14) 0.0085(15)
C28 0.040(2) 0.0322(19) 0.039(2) -0.0036(16) -0.0023(16) 0.0142(16)
C15 0.0332(18) 0.0294(17) 0.0232(16) 0.0005(13) 0.0063(13) 0.0027(14)
C9 0.064(3) 0.050(3) 0.0233(18) -0.0066(17) -0.0053(17) 0.025(2)
C14 0.043(2) 0.0317(18) 0.0236(16) -0.0004(14) 0.0117(15) -0.0094(15)
C8 0.064(3) 0.034(2) 0.0282(19) -0.0055(15) -0.0102(18) 0.0164(18)
C5 0.048(2) 0.0325(19) 0.0229(17) -0.0017(14) -0.0046(15) 0.0135(16)
C16 0.050(2) 0.0288(18) 0.0258(17) 0.0038(14) 0.0093(16) 0.0023(16)
C7 0.036(2) 0.046(2) 0.0307(19) 0.0049(16) 0.0036(15) 0.0088(17)
C3 0.039(2) 0.034(2) 0.046(2) -0.0189(17) 0.0049(17) -0.0038(16)
C17 0.050(2) 0.042(2) 0.0200(17) 0.0020(14) 0.0065(15) 0.0045(17)
C25 0.032(2) 0.0164(17) 0.092(3) 0.0060(19) 0.010(2) 0.0039(14)
C6 0.0361(19) 0.040(2) 0.0236(17) -0.0021(14) -0.0002(14) 0.0073(16)
C10 0.045(2) 0.059(3) 0.0244(18) 0.0067(17) 0.0043(16) 0.025(2)
C2 0.031(2) 0.037(2) 0.064(3) -0.0288(19) -0.0041(18) 0.0041(16)
C4 0.058(3) 0.037(2) 0.0285(19) 0.0001(16) -0.0131(18) -0.0070(18)
C26 0.045(2) 0.036(2) 0.056(3) 0.0234(18) 0.0140(19) 0.0111(17)
C24A 0.095(16) 0.032(12) 0.15(3) 0.041(14) 0.067(14) 0.029(10)
C11 0.052(3) 0.068(3) 0.097(4) -0.054(3) -0.031(3) 0.026(2)
C21A 0.028(6) 0.020(5) 0.020(6) 0.001(6) 0.006(6) -0.001(4)
C1A 0.025(3) 0.012(3) 0.014(3) 0.002(2) 0.004(2) -0.001(2)
C11B 0.018(3) 0.012(3) 0.014(3) 0.003(2) -0.002(2) -0.001(2)
C11A 0.040(4) 0.031(4) 0.042(4) 0.004(3) 0.008(3) 0.006(3)
C1B 0.040(4) 0.035(4) 0.034(4) -0.006(3) 0.001(3) 0.006(3)
N8A 0.041(7) 0.031(5) 0.040(6) -0.003(4) 0.012(4) 0.005(4)
N9A 0.053(8) 0.030(6) 0.064(7) -0.004(5) 0.019(6) 0.012(5)
C23A 0.036(7) 0.038(8) 0.039(9) 0.007(7) 0.011(8) 0.001(6)
N10A 0.041(7) 0.031(7) 0.063(9) 0.020(8) 0.027(8) 0.017(6)
C22A 0.037(7) 0.019(7) 0.038(9) 0.004(6) 0.020(8) 0.012(5)
N8B 0.048(6) 0.043(5) 0.070(7) 0.031(5) 0.040(5) 0.028(4)
N9B 0.059(6) 0.054(6) 0.072(7) 0.034(5) 0.041(5) 0.028(4)
C23B 0.030(4) 0.032(4) 0.052(7) -0.004(6) -0.008(6) 0.009(3)
C22B 0.021(4) 0.023(5) 0.058(7) 0.003(5) 0.012(6) -0.001(3)
N10B 0.029(4) 0.030(5) 0.064(6) 0.016(5) 0.015(5) 0.006(3)
C1 0.071(3) 0.098(4) 0.056(3) -0.044(3) -0.023(3) 0.054(3)
C24B 0.018(4) 0.020(6) 0.110(10) 0.019(6) 0.009(5) 0.005(3)
C12A 0.017(6) 0.018(5) 0.032(7) 0.005(4) 0.004(4) -0.005(4)
C12B 0.019(6) 0.016(4) 0.024(6) 0.000(4) -0.003(4) -0.011(4)
C13A 0.038(8) 0.021(5) 0.024(9) 0.004(5) -0.001(6) 0.010(5)
C13B 0.030(6) 0.028(5) 0.011(7) 0.003(5) 0.002(5) -0.009(4)
C21B 0.027(4) 0.022(4) 0.058(7) 0.001(6) -0.004(6) 0.004(3)

loop_
_atom_type_symbol
_atom_type_description
_atom_type_scat_dispersion_real
_atom_type_scat_dispersion_imag
_atom_type_scat_source
C C 0.0033 0.0016 'International Tables Vol C Tables 4.2.6.8 and 6.1.1.4'
H H 0.0000 0.0000 'International Tables Vol C Tables 4.2.6.8 and 6.1.1.4'
B B 0.0013 0.0007 'International Tables Vol C Tables 4.2.6.8 and 6.1.1.4'
F F 0.0171 0.0103 'International Tables Vol C Tables 4.2.6.8 and 6.1.1.4'
Fe Fe 0.3463 0.8444 'International Tables Vol C Tables 4.2.6.8 and 6.1.1.4'
N N 0.0061 0.0033 'International Tables Vol C Tables 4.2.6.8 and 6.1.1.4'
O O 0.0106 0.0060 'International Tables Vol C Tables 4.2.6.8 and 6.1.1.4'

loop_
_geom_angle_atom_site_label_1
_geom_angle_atom_site_label_2
_geom_angle_atom_site_label_3
_geom_angle
_geom_angle_site_symmetry_1
_geom_angle_site_symmetry_3
_geom_angle_publ_flag
N1 Fe1 N1 180.0 . 3_566 ?
N2 Fe1 N1 98.91(10) . 3_566 ?
N2 Fe1 N1 98.91(10) 3_566 . ?
N2 Fe1 N1 81.09(10) 3_566 3_566 ?
N2 Fe1 N1 81.09(10) . . ?
N2 Fe1 N2 180.0 3_566 . ?
N5 Fe1 N1 81.55(11) . . ?
N5 Fe1 N1 81.55(11) 3_566 3_566 ?
N5 Fe1 N1 98.45(11) 3_566 . ?
N5 Fe1 N1 98.45(11) . 3_566 ?
N5 Fe1 N2 94.63(11) . . ?
N5 Fe1 N2 85.37(11) . 3_566 ?
N5 Fe1 N2 94.63(11) 3_566 3_566 ?
N5 Fe1 N2 85.37(11) 3_566 . ?
N5 Fe1 N5 180.0 3_566 . ?
C21A N1 Fe1 117.2(7) . . ?
C21A N1 C1B 79.8(6) . . ?
C1A N1 Fe1 111.7(3) . . ?
C1A N1 C11B 105.7(3) . . ?
C1A N1 C21B 127.4(5) . . ?
C11B N1 Fe1 105.7(2) . . ?
C11A N1 Fe1 109.9(3) . . ?
C11A N1 C21A 130.2(8) . . ?
C11A N1 C1B 105.1(5) . . ?
C1B N1 Fe1 103.3(3) . . ?
C21B N1 Fe1 113.4(5) . . ?
C21B N1 C11B 86.7(5) . . ?
N3 N4 C14 119.5(3) . . ?
N3 N4 C13A 107.7(8) . . ?
N3 N4 C13B 115.3(8) . . ?
C13A N4 C14 132.7(9) . . ?
C13B N4 C14 123.4(8) . . ?
N3 N2 Fe1 133.8(2) . . ?
N3 N2 C12A 110.0(6) . . ?
N3 N2 C12B 107.6(6) . . ?
C12A N2 Fe1 116.1(6) . . ?
C12B N2 Fe1 114.7(6) . . ?
N2 N3 N4 106.2(2) . . ?
N6 N5 Fe1 133.6(2) . . ?
N6 N5 C2 109.5(3) . . ?
C2 N5 Fe1 116.3(2) . . ?
N6 N7 C4 118.8(3) . . ?
C3 N7 N6 111.8(3) . . ?
C3 N7 C4 129.4(3) . . ?
N5 N6 N7 105.9(3) . . ?
C28 C27 H27 120.9 . . ?
C28 C27 C26 118.3(4) . . ?
C26 C27 H27 120.9 . . ?
C19 C20 H20 119.4 . . ?
C15 C20 H20 119.4 . . ?
C15 C20 C19 121.2(3) . . ?
C20 C19 H19 121.2 . . ?
C18 C19 C20 117.7(3) . . ?
C18 C19 H19 121.2 . . ?
F2 C18 C19 117.9(3) . . ?
C17 C18 F2 118.9(3) . . ?
C17 C18 C19 123.1(3) . . ?
C27 C28 F3 118.3(3) . . ?
C27 C28 C1 124.1(4) . . ?
C1 C28 F3 117.6(4) . . ?
C20 C15 C14 122.4(3) . . ?
C16 C15 C20 118.9(3) . . ?
C16 C15 C14 118.7(3) . . ?
C8 C9 H9 120.8 . . ?
C10 C9 H9 120.8 . . ?
C10 C9 C8 118.4(4) . . ?
N4 C14 C15 112.8(3) . . ?
N4 C14 H14A 109.0 . . ?
N4 C14 H14B 109.0 . . ?
C15 C14 H14A 109.0 . . ?
C15 C14 H14B 109.0 . . ?
H14A C14 H14B 107.8 . . ?
C9 C8 H8 119.8 . . ?
C5 C8 C9 120.5(4) . . ?
C5 C8 H8 119.8 . . ?
C8 C5 C6 119.3(4) . . ?
C8 C5 C4 118.6(4) . . ?
C6 C5 C4 122.1(3) . . ?
C15 C16 H16 119.5 . . ?
C15 C16 C17 120.9(3) . . ?
C17 C16 H16 119.5 . . ?
C6 C7 H7 121.0 . . ?
C10 C7 H7 121.0 . . ?
C10 C7 C6 118.0(4) . . ?
N7 C3 H3 127.6 . . ?
N7 C3 C2 104.8(3) . . ?
C2 C3 H3 127.6 . . ?
C18 C17 C16 118.2(3) . . ?
C18 C17 H17 120.9 . . ?
C16 C17 H17 120.9 . . ?
C26 C25 C24A 130.3(16) . . ?
C26 C25 C24B 115.3(8) . . ?
C11 C25 C26 118.9(4) . . ?
C11 C25 C24B 125.8(8) . . ?
C5 C6 H6 119.6 . . ?
C7 C6 C5 120.7(3) . . ?
C7 C6 H6 119.6 . . ?
F1 C10 C7 118.1(4) . . ?
C9 C10 F1 118.8(4) . . ?
C9 C10 C7 123.1(4) . . ?
N5 C2 C3 108.1(3) . . ?
N5 C2 C1A 114.1(4) . . ?
N5 C2 C1B 116.1(4) . . ?
C3 C2 C1A 133.8(4) . . ?
C3 C2 C1B 128.5(4) . . ?
N7 C4 C5 111.8(3) . . ?
N7 C4 H4A 109.3 . . ?
N7 C4 H4B 109.3 . . ?
C5 C4 H4A 109.3 . . ?
C5 C4 H4B 109.3 . . ?
H4A C4 H4B 107.9 . . ?
C27 C26 C25 119.5(4) . . ?
C27 C26 H26 120.3 . . ?
C25 C26 H26 120.3 . . ?
C25 C24A H24A 108.6 . . ?
C25 C24A H24B 108.6 . . ?
C25 C24A N10A 115(2) . . ?
H24A C24A H24B 107.5 . . ?
N10A C24A H24A 108.6 . . ?
N10A C24A H24B 108.6 . . ?
C25 C11 H11 119.4 . . ?
C1 C11 C25 121.3(4) . . ?
C1 C11 H11 119.4 . . ?
N1 C21A H21A 108.0 . . ?
N1 C21A H21B 108.0 . . ?
N1 C21A C22A 117.2(14) . . ?
H21A C21A H21B 107.2 . . ?
C22A C21A H21A 108.0 . . ?
C22A C21A H21B 108.0 . . ?
N1 C1A C2 105.1(4) . . ?
N1 C1A H1AA 110.7 . . ?
N1 C1A H1AB 110.7 . . ?
C2 C1A H1AA 110.7 . . ?
C2 C1A H1AB 110.7 . . ?
H1AA C1A H1AB 108.8 . . ?
N1 C11B H11A 110.2 . . ?
N1 C11B H11B 110.2 . . ?
H11A C11B H11B 108.5 . . ?
C12B C11B N1 107.5(6) . . ?
C12B C11B H11A 110.2 . . ?
C12B C11B H11B 110.2 . . ?
N1 C11A H11C 109.7 . . ?
N1 C11A H11D 109.7 . . ?
N1 C11A C12A 109.9(7) . . ?
H11C C11A H11D 108.2 . . ?
C12A C11A H11C 109.7 . . ?
C12A C11A H11D 109.7 . . ?
N1 C1B H1BA 111.2 . . ?
N1 C1B H1BB 111.2 . . ?
C2 C1B N1 103.0(5) . . ?
C2 C1B H1BA 111.2 . . ?
C2 C1B H1BB 111.2 . . ?
H1BA C1B H1BB 109.1 . . ?
N9A N8A C22A 106.4(15) . . ?
N8A N9A N10A 109.0(14) . . ?
N10A C23A H23A 127.7 . . ?
N10A C23A C22A 104.5(14) . . ?
C22A C23A H23A 127.7 . . ?
N9A N10A C24A 122(2) . . ?
N9A N10A C23A 110.3(17) . . ?
C23A N10A C24A 127(2) . . ?
N8A C22A C21A 118.1(16) . . ?
C23A C22A C21A 131.8(15) . . ?
C23A C22A N8A 109.5(17) . . ?
N9B N8B C22B 109.1(11) . . ?
N8B N9B N10B 107.3(11) . . ?
C22B C23B H23B 127.1 . . ?
N10B C23B H23B 127.1 . . ?
N10B C23B C22B 105.8(11) . . ?
N8B C22B C23B 106.7(12) . . ?
N8B C22B C21B 122.9(12) . . ?
C23B C22B C21B 130.4(10) . . ?
N9B N10B C24B 119.7(14) . . ?
C23B N10B N9B 111.1(12) . . ?
C23B N10B C24B 128.9(13) . . ?
F16 F17 B1A 61.6(16) . . ?
F16 F17 B1B 72.0(16) . . ?
F18 F17 F16 124(2) . . ?
F18 F17 B1A 79.0(14) . . ?
F18 F17 B1B 85.7(13) . . ?
F15 F5 B1A 67.9(13) . . ?
F15 F5 B1B 89.4(12) . . ?
F6 F5 F15 151(2) . . ?
F6 F5 B1A 82.9(15) . . ?
F6 F5 B1B 61.4(13) . . ?
F13 F11 F16 43.7(12) . . ?
F13 F11 B1A 49.3(9) . . ?
F13 F11 B1B 66.3(11) . . ?
F13 F11 F8 118.7(16) . . ?
F10 F11 F13 81(2) . . ?
F10 F11 F16 118(2) . . ?
F10 F11 B1A 81.7(16) . . ?
F10 F11 B1B 77.4(15) . . ?
F10 F11 F8 78.1(18) . . ?
B1A F11 F16 44.5(11) . . ?
B1B F11 F16 58.9(12) . . ?
B1B F11 F8 53.1(11) . . ?
F8 F11 F16 103.0(16) . . ?
F8 F11 B1A 70.9(12) . . ?
F12 F11 F13 32(3) . . ?
F12 F11 F16 75(3) . . ?
F12 F11 F10 51(2) . . ?
F12 F11 B1A 64(2) . . ?
F12 F11 B1B 75(3) . . ?
F12 F11 F8 115(3) . . ?
F7 F19 B1A 77.4(17) . . ?
F7 F19 B1B 74.6(17) . . ?
F7 F19 F8 80(2) . . ?
F8 F19 B1A 74.4(17) . . ?
F8 F19 B1B 63.8(17) . . ?
F11 F13 F10 38.5(11) . . ?
F11 F13 B1B 58.9(10) . . ?
F16 F13 F11 84.7(17) . . ?
F16 F13 F10 117.4(19) . . ?
F16 F13 F14 75.3(18) . . ?
F16 F13 B1A 62.0(16) . . ?
F16 F13 B1B 69.4(16) . . ?
F14 F13 F11 154.0(17) . . ?
F14 F13 F10 142.7(15) . . ?
F14 F13 B1A 76.6(14) . . ?
F14 F13 B1B 97.8(13) . . ?
B1A F13 F11 79.4(13) . . ?
B1A F13 F10 79.7(12) . . ?
B1B F13 F10 60.3(9) . . ?
F12 F13 F11 20.8(16) . . ?
F12 F13 F16 105(2) . . ?
F12 F13 F10 20.1(15) . . ?
F12 F13 F14 160(2) . . ?
F12 F13 B1A 85.9(17) . . ?
F12 F13 B1B 64.6(14) . . ?
F5 F15 F6 14.6(10) . . ?
F5 F15 F14 131.2(16) . . ?
F5 F15 B1A 78.3(14) . . ?
F5 F15 B1B 63.8(11) . . ?
F6 F15 F14 121.9(12) . . ?
F6 F15 B1B 49.3(7) . . ?
F14 F15 B1B 80.7(10) . . ?
B1A F15 F6 63.9(10) . . ?
B1A F15 F14 68.3(11) . . ?
F5 F6 F15 14.8(10) . . ?
F5 F6 F7 140.6(19) . . ?
F5 F6 B1A 66.3(14) . . ?
F5 F6 B1B 89.0(16) . . ?
F7 F6 F15 128.0(12) . . ?
F7 F6 B1A 83.6(12) . . ?
B1A F6 F15 51.6(9) . . ?
B1B F6 F15 74.3(10) . . ?
B1B F6 F7 63.7(10) . . ?
F17 F16 F11 97(2) . . ?
F17 F16 F13 132(3) . . ?
F17 F16 F18 21.5(10) . . ?
F17 F16 F14 123(2) . . ?
F17 F16 B1A 71.6(18) . . ?
F17 F16 B1B 67.2(16) . . ?
F17 F16 F12 111(2) . . ?
F13 F16 F11 51.6(14) . . ?
F13 F16 F18 123(2) . . ?
F13 F16 F14 54.0(15) . . ?
F13 F16 B1A 63.6(16) . . ?
F13 F16 B1B 65.1(15) . . ?
F13 F16 F12 31.3(11) . . ?
F18 F16 F11 105.0(17) . . ?
F18 F16 F12 112.4(17) . . ?
F14 F16 F11 104.0(19) . . ?
F14 F16 F18 101.3(17) . . ?
F14 F16 B1B 86.3(16) . . ?
F14 F16 F12 83.7(17) . . ?
B1A F16 F11 67.1(15) . . ?
B1A F16 F18 59.1(13) . . ?
B1A F16 F14 69.1(16) . . ?
B1A F16 F12 60.9(14) . . ?
B1B F16 F11 50.9(11) . . ?
B1B F16 F18 62.1(11) . . ?
B1B F16 F12 50.9(10) . . ?
F12 F16 F11 20.5(8) . . ?
F17 F18 F16 34.2(14) . . ?
F17 F18 B1A 72.4(13) . . ?
F17 F18 B1B 68.7(12) . . ?
F16 F18 B1B 58.5(11) . . ?
B1A F18 F16 50.5(11) . . ?
F19 F7 F6 130(2) . . ?
F19 F7 B1A 80.4(17) . . ?
F19 F7 B1B 75.8(17) . . ?
F19 F7 F8 56.6(17) . . ?
F6 F7 B1A 50.2(8) . . ?
F6 F7 B1B 57.0(9) . . ?
F8 F7 F6 106.8(18) . . ?
F8 F7 B1A 73.1(14) . . ?
F8 F7 B1B 61.9(14) . . ?
F11 F10 F13 60.6(18) . . ?
F11 F10 B1A 66.9(15) . . ?
F11 F10 B1B 64.6(14) . . ?
F11 F10 F8 66.1(16) . . ?
F13 F10 B1A 44.9(8) . . ?
F13 F10 B1B 59.3(9) . . ?
F13 F10 F8 103.0(13) . . ?
B1B F10 F8 49.2(10) . . ?
F8 F10 B1A 65.4(10) . . ?
F12 F10 F11 38.8(18) . . ?
F12 F10 F13 24.0(18) . . ?
F12 F10 B1A 55.6(16) . . ?
F12 F10 B1B 65.0(16) . . ?
F12 F10 F8 95(2) . . ?
F13 F14 F15 92.5(13) . . ?
F13 F14 F16 50.7(13) . . ?
F13 F14 B1A 53.6(11) . . ?
F13 F14 B1B 45.9(9) . . ?
F15 F14 B1A 48.1(8) . . ?
F15 F14 B1B 53.0(8) . . ?
F16 F14 F15 94.9(15) . . ?
F16 F14 B1A 49.6(12) . . ?
F16 F14 B1B 48.3(12) . . ?
C28 C1 C11 117.9(5) . . ?
C28 C1 H1 121.1 . . ?
C11 C1 H1 121.1 . . ?
F17 B1A F11 86.4(11) . . ?
F17 B1A F6 139.1(13) . . ?
F17 B1A F18 28.6(5) . . ?
F17 B1A F10 117.2(11) . . ?
F17 B1A F14 98.3(12) . . ?
F17 B1A F8 87.0(11) . . ?
F17 B1A F12 102.2(12) . . ?
F5 B1A F17 144.5(12) . . ?
F5 B1A F11 125.1(12) . . ?
F5 B1A F6 30.7(6) . . ?
F5 B1A F18 115.9(11) . . ?
F5 B1A F10 93.9(10) . . ?
F5 B1A F14 91.9(11) . . ?
F5 B1A F8 101.1(12) . . ?
F5 B1A F12 112.6(12) . . ?
F11 B1A F10 31.4(8) . . ?
F11 B1A F8 49.7(10) . . ?
F13 B1A F17 99.8(12) . . ?
F13 B1A F5 112.5(12) . . ?
F13 B1A F11 51.3(11) . . ?
F13 B1A F6 116.9(13) . . ?
F13 B1A F18 124.8(13) . . ?
F13 B1A F10 55.4(10) . . ?
F13 B1A F14 49.8(10) . . ?
F13 B1A F8 99.8(14) . . ?
F13 B1A F12 35.6(8) . . ?
F15 B1A F17 126.4(14) . . ?
F15 B1A F5 33.8(7) . . ?
F15 B1A F11 143.8(13) . . ?
F15 B1A F13 102.6(14) . . ?
F15 B1A F6 64.5(10) . . ?
F15 B1A F16 120.5(19) . . ?
F15 B1A F18 102.9(12) . . ?
F15 B1A F10 115.6(12) . . ?
F15 B1A F14 63.6(11) . . ?
F15 B1A F8 134.8(14) . . ?
F15 B1A F12 123.8(13) . . ?
F6 B1A F11 102.3(13) . . ?
F6 B1A F10 74.9(10) . . ?
F6 B1A F14 118.6(13) . . ?
F6 B1A F8 70.4(12) . . ?
F6 B1A F12 98.2(12) . . ?
F16 B1A F17 46.9(13) . . ?
F16 B1A F5 152.9(19) . . ?
F16 B1A F11 68.4(15) . . ?
F16 B1A F13 54.4(14) . . ?
F16 B1A F6 169.8(18) . . ?
F16 B1A F18 70.4(15) . . ?
F16 B1A F10 95.1(15) . . ?
F16 B1A F14 61.3(15) . . ?
F16 B1A F8 104.5(16) . . ?
F16 B1A F12 71.6(15) . . ?
F18 B1A F11 112.7(12) . . ?
F18 B1A F6 118.2(11) . . ?
F18 B1A F10 140.7(12) . . ?
F18 B1A F14 103.3(12) . . ?
F18 B1A F8 95.6(11) . . ?
F18 B1A F12 130.3(12) . . ?
F10 B1A F8 51.7(10) . . ?
F14 B1A F11 100.6(11) . . ?
F14 B1A F10 100.5(10) . . ?
F14 B1A F8 149.6(13) . . ?
F12 B1A F11 20.7(8) . . ?
F12 B1A F10 23.9(7) . . ?
F12 B1A F14 85.0(11) . . ?
F12 B1A F8 64.6(12) . . ?
F17 B1B F5 118.7(9) . . ?
F17 B1B F13 86.3(9) . . ?
F17 B1B F16 40.8(10) . . ?
F17 B1B F18 25.5(5) . . ?
F17 B1B F10 130.2(10) . . ?
F5 B1B F16 112.6(13) . . ?
F5 B1B F18 97.3(8) . . ?
F5 B1B F10 100.5(9) . . ?
F11 B1B F17 93.2(11) . . ?
F11 B1B F5 134.6(11) . . ?
F11 B1B F19 100.2(12) . . ?
F11 B1B F13 54.7(11) . . ?
F11 B1B F16 70.1(13) . . ?
F11 B1B F18 118.7(11) . . ?
F11 B1B F7 110.0(13) . . ?
F11 B1B F10 37.9(9) . . ?
F19 B1B F17 89.2(9) . . ?
F19 B1B F5 110.9(9) . . ?
F19 B1B F13 154.1(12) . . ?
F19 B1B F16 125.3(14) . . ?
F19 B1B F18 83.9(8) . . ?
F19 B1B F10 105.1(11) . . ?
F13 B1B F5 93.5(9) . . ?
F13 B1B F16 45.5(11) . . ?
F13 B1B F18 102.0(10) . . ?
F13 B1B F10 60.3(10) . . ?
F6 B1B F17 139.4(11) . . ?
F6 B1B F5 29.6(7) . . ?
F6 B1B F11 127.2(13) . . ?
F6 B1B F19 87.8(11) . . ?
F6 B1B F13 111.8(11) . . ?
F6 B1B F16 141.9(16) . . ?
F6 B1B F18 114.0(10) . . ?
F6 B1B F7 59.3(10) . . ?
F6 B1B F10 89.4(10) . . ?
F6 B1B F12 112.3(12) . . ?
F16 B1B F18 59.4(12) . . ?
F7 B1B F17 115.6(10) . . ?
F7 B1B F5 85.8(8) . . ?
F7 B1B F19 29.6(7) . . ?
F7 B1B F13 155.4(12) . . ?
F7 B1B F16 154.6(15) . . ?
F7 B1B F18 102.6(9) . . ?
F7 B1B F10 95.6(11) . . ?
F10 B1B F16 97.8(13) . . ?
F10 B1B F18 155.5(10) . . ?
F8 B1B F17 106.8(13) . . ?
F8 B1B F5 124.3(13) . . ?
F8 B1B F11 66.9(14) . . ?
F8 B1B F19 37.3(10) . . ?
F8 B1B F13 120.9(15) . . ?
F8 B1B F6 94.7(15) . . ?
F8 B1B F16 122.8(16) . . ?
F8 B1B F18 114.1(13) . . ?
F8 B1B F7 44.6(11) . . ?
F8 B1B F10 68.6(13) . . ?
F8 B1B F12 85.9(15) . . ?
F12 B1B F17 103.4(11) . . ?
F12 B1B F5 111.0(10) . . ?
F12 B1B F11 24.8(9) . . ?
F12 B1B F19 122.2(13) . . ?
F12 B1B F13 35.6(7) . . ?
F12 B1B F16 68.4(14) . . ?
F12 B1B F18 127.0(11) . . ?
F12 B1B F7 122.7(13) . . ?
F12 B1B F10 29.4(7) . . ?
F11 F8 F10 35.8(10) . . ?
F11 F8 B1A 59.4(11) . . ?
F11 F8 F12 17.3(9) . . ?
F19 F8 F11 130(2) . . ?
F19 F8 F7 43.5(14) . . ?
F19 F8 F10 139(2) . . ?
F19 F8 B1A 78.5(18) . . ?
F19 F8 B1B 78.9(19) . . ?
F19 F8 F12 127(2) . . ?
F7 F8 F11 131(2) . . ?
F7 F8 F10 109(2) . . ?
F7 F8 B1A 74.6(15) . . ?
F7 F8 B1B 73.5(16) . . ?
F7 F8 F12 115.1(18) . . ?
F10 F8 B1A 63.0(10) . . ?
F10 F8 F12 24.1(7) . . ?
B1B F8 F11 59.9(12) . . ?
B1B F8 F10 62.2(12) . . ?
B1B F8 F12 48.9(10) . . ?
F12 F8 B1A 48.9(8) . . ?
F11 F12 F13 127(4) . . ?
F11 F12 F16 84(3) . . ?
F11 F12 F10 90(3) . . ?
F11 F12 B1A 95(3) . . ?
F11 F12 B1B 80(3) . . ?
F11 F12 F8 48(3) . . ?
F13 F12 F16 43.7(16) . . ?
F13 F12 B1A 58.5(14) . . ?
F13 F12 B1B 79.8(16) . . ?
F13 F12 F8 124.2(18) . . ?
F16 F12 F8 91.9(14) . . ?
F10 F12 F13 136(3) . . ?
F10 F12 F16 146(2) . . ?
F10 F12 B1A 100.5(19) . . ?
F10 F12 B1B 85.6(18) . . ?
F10 F12 F8 60.6(19) . . ?
B1A F12 F16 47.4(11) . . ?
B1A F12 F8 66.4(11) . . ?
B1B F12 F16 60.7(12) . . ?
B1B F12 F8 45.2(10) . . ?
C25 C24B H24C 108.9 . . ?
C25 C24B H24D 108.9 . . ?
N10B C24B C25 113.4(14) . . ?
N10B C24B H24C 108.9 . . ?
N10B C24B H24D 108.9 . . ?
H24C C24B H24D 107.7 . . ?
N2 C12A C11A 117.0(9) . . ?
C13A C12A N2 107.2(12) . . ?
C13A C12A C11A 135.7(13) . . ?
N2 C12B C11B 117.5(9) . . ?
C13B C12B N2 107.6(12) . . ?
C13B C12B C11B 134.9(13) . . ?
N4 C13A H13A 126.3 . . ?
C12A C13A N4 107.4(14) . . ?
C12A C13A H13A 126.3 . . ?
N4 C13B C12B 102.3(14) . . ?
N4 C13B H13B 128.8 . . ?
C12B C13B H13B 128.8 . . ?
N1 C21B C22B 114.7(9) . . ?
N1 C21B H21C 108.6 . . ?
N1 C21B H21D 108.6 . . ?
C22B C21B H21C 108.6 . . ?
C22B C21B H21D 108.6 . . ?
H21C C21B H21D 107.6 . . ?
C29 O2 C30 143(3) 1_655 1_655 ?
O2 C29 C30 24.8(18) 1_455 . ?
O1 C31 C29 149(2) 1_655 1_655 ?
O2 C30 C29 12.1(9) 1_455 . ?

loop_
_geom_bond_atom_site_label_1
_geom_bond_atom_site_label_2
_geom_bond_distance
_geom_bond_site_symmetry_2
_geom_bond_publ_flag
Fe1 N1 2.118(3) . ?
Fe1 N1 2.118(3) 3_566 ?
Fe1 N2 1.970(3) 3_566 ?
Fe1 N2 1.970(3) . ?
Fe1 N5 1.961(3) 3_566 ?
Fe1 N5 1.961(3) . ?
F2 C18 1.361(4) . ?
F3 C28 1.369(4) . ?
F1 C10 1.365(5) . ?
N1 C21A 1.503(18) . ?
N1 C1A 1.454(6) . ?
N1 C11B 1.606(6) . ?
N1 C11A 1.426(8) . ?
N1 C1B 1.606(8) . ?
N1 C21B 1.460(13) . ?
N4 N3 1.336(4) . ?
N4 C14 1.463(4) . ?
N4 C13A 1.35(2) . ?
N4 C13B 1.34(2) . ?
N2 N3 1.310(4) . ?
N2 C12A 1.318(13) . ?
N2 C12B 1.433(13) . ?
N5 N6 1.308(4) . ?
N5 C2 1.339(4) . ?
N7 N6 1.335(4) . ?
N7 C3 1.319(5) . ?
N7 C4 1.474(5) . ?
C27 H27 0.9500 . ?
C27 C28 1.349(5) . ?
C27 C26 1.387(5) . ?
C20 H20 0.9500 . ?
C20 C19 1.386(5) . ?
C20 C15 1.385(5) . ?
C19 H19 0.9500 . ?
C19 C18 1.376(5) . ?
C18 C17 1.361(5) . ?
C28 C1 1.357(6) . ?
C15 C14 1.513(5) . ?
C15 C16 1.383(5) . ?
C9 H9 0.9500 . ?
C9 C8 1.387(6) . ?
C9 C10 1.361(6) . ?
C14 H14A 0.9900 . ?
C14 H14B 0.9900 . ?
C8 H8 0.9500 . ?
C8 C5 1.384(5) . ?
C5 C6 1.386(5) . ?
C5 C4 1.514(5) . ?
C16 H16 0.9500 . ?
C16 C17 1.387(5) . ?
C7 H7 0.9500 . ?
C7 C6 1.383(5) . ?
C7 C10 1.370(5) . ?
C3 H3 0.9500 . ?
C3 C2 1.359(5) . ?
C17 H17 0.9500 . ?
C25 C26 1.401(6) . ?
C25 C24A 1.42(3) . ?
C25 C11 1.382(7) . ?
C25 C24B 1.558(17) . ?
C6 H6 0.9500 . ?
C2 C1A 1.600(7) . ?
C2 C1B 1.494(8) . ?
C4 H4A 0.9900 . ?
C4 H4B 0.9900 . ?
C26 H26 0.9500 . ?
C24A H24A 0.9900 . ?
C24A H24B 0.9900 . ?
C24A N10A 1.56(4) . ?
C11 H11 0.9500 . ?
C11 C1 1.364(8) . ?
C21A H21A 0.9900 . ?
C21A H21B 0.9900 . ?
C21A C22A 1.53(3) . ?
C1A H1AA 0.9900 . ?
C1A H1AB 0.9900 . ?
C11B H11A 0.9900 . ?
C11B H11B 0.9900 . ?
C11B C12B 1.465(15) . ?
C11A H11C 0.9900 . ?
C11A H11D 0.9900 . ?
C11A C12A 1.505(15) . ?
C1B H1BA 0.9900 . ?
C1B H1BB 0.9900 . ?
N8A N9A 1.313(19) . ?
N8A C22A 1.352(18) . ?
N9A N10A 1.32(2) . ?
C23A H23A 0.9500 . ?
C23A N10A 1.33(2) . ?
C23A C22A 1.35(3) . ?
N8B N9B 1.318(13) . ?
N8B C22B 1.358(12) . ?
N9B N10B 1.334(13) . ?
C23B H23B 0.9500 . ?
C23B C22B 1.386(18) . ?
C23B N10B 1.319(16) . ?
C22B C21B 1.48(2) . ?
N10B C24B 1.45(2) . ?
F17 F16 1.00(2) . ?
F17 F18 0.651(11) . ?
F17 B1A 1.297(15) . ?
F17 B1B 1.408(13) . ?
F5 F15 0.708(11) . ?
F5 F6 0.696(14) . ?
F5 B1A 1.248(14) . ?
F5 B1B 1.409(12) . ?
F11 F13 1.26(2) . ?
F11 F16 1.60(3) . ?
F11 F10 0.90(2) . ?
F11 B1A 1.58(2) . ?
F11 B1B 1.317(18) . ?
F11 F8 1.40(3) . ?
F11 F12 0.56(2) . ?
F19 F7 0.678(14) . ?
F19 B1A 1.767(19) . ?
F19 B1B 1.331(16) . ?
F19 F8 0.82(2) . ?
F13 F16 1.11(3) . ?
F13 F10 1.42(2) . ?
F13 F14 1.159(19) . ?
F13 B1A 1.220(17) . ?
F13 B1B 1.408(17) . ?
F13 F12 0.833(16) . ?
F15 F6 1.359(18) . ?
F15 F14 1.422(19) . ?
F15 B1A 1.181(17) . ?
F15 B1B 1.571(15) . ?
F6 F7 1.270(18) . ?
F6 B1A 1.352(18) . ?
F6 B1B 1.238(15) . ?
F16 F18 1.47(3) . ?
F16 F14 1.39(3) . ?
F16 B1A 1.20(3) . ?
F16 B1B 1.45(3) . ?
F16 F12 1.55(3) . ?
F18 B1A 1.336(14) . ?
F18 B1B 1.507(12) . ?
F7 B1A 1.749(19) . ?
F7 B1B 1.324(16) . ?
F7 F8 0.97(2) . ?
F10 B1A 1.701(19) . ?
F10 B1B 1.423(16) . ?
F10 F8 1.50(2) . ?
F10 F12 0.701(17) . ?
F14 B1A 1.48(2) . ?
F14 B1B 1.942(19) . ?
C1 H1 0.9500 . ?
B1A F8 1.74(2) . ?
B1A F12 1.428(19) . ?
B1B F8 1.22(2) . ?
B1B F12 1.293(16) . ?
F8 F12 1.71(3) . ?
C24B H24C 0.9900 . ?
C24B H24D 0.9900 . ?
C12A C13A 1.32(3) . ?
C12B C13B 1.40(3) . ?
C13A H13A 0.9500 . ?
C13B H13B 0.9500 . ?
C21B H21C 0.9900 . ?
C21B H21D 0.9900 . ?
O2 C29 0.693(15) 1_655 ?
O2 C30 1.384(18) 1_655 ?
C29 C31 1.43(2) 1_455 ?
C29 C30 1.98(3) . ?
O1 C31 1.422(17) 1_455 ?

loop_
_geom_torsion_atom_site_label_1
_geom_torsion_atom_site_label_2
_geom_torsion_atom_site_label_3
_geom_torsion_atom_site_label_4
_geom_torsion
_geom_torsion_site_symmetry_1
_geom_torsion_site_symmetry_2
_geom_torsion_site_symmetry_3
_geom_torsion_site_symmetry_4
_geom_torsion_publ_flag
Fe1 N1 C21A C22A -179.4(9) . . . . ?
Fe1 N1 C1A C2 28.5(4) . . . . ?
Fe1 N1 C11B C12B 34.7(5) . . . . ?
Fe1 N1 C11A C12A -24.4(7) . . . . ?
Fe1 N1 C1B C2 -44.2(5) . . . . ?
Fe1 N1 C21B C22B -176.9(7) . . . . ?
Fe1 N2 N3 N4 -166.1(2) . . . . ?
Fe1 N2 C12A C11A -15.2(9) . . . . ?
Fe1 N2 C12A C13A 168.0(9) . . . . ?
Fe1 N2 C12B C11B -9.8(8) . . . . ?
Fe1 N2 C12B C13B 169.6(7) . . . . ?
Fe1 N5 N6 N7 169.6(2) . . . . ?
Fe1 N5 C2 C3 -171.4(3) . . . . ?
Fe1 N5 C2 C1A 28.0(5) . . . . ?
Fe1 N5 C2 C1B -18.7(6) . . . . ?
F2 C18 C17 C16 -179.6(3) . . . . ?
F3 C28 C1 C11 178.1(5) . . . . ?
N1 C21A C22A N8A 94.7(18) . . . . ?
N1 C21A C22A C23A -76(3) . . . . ?
N1 C11B C12B N2 -18.1(8) . . . . ?
N1 C11B C12B C13B 162.8(11) . . . . ?
N1 C11A C12A N2 27.0(10) . . . . ?
N1 C11A C12A C13A -157.3(14) . . . . ?
N2 C12A C13A N4 4.8(14) . . . . ?
N2 C12B C13B N4 -3.0(11) . . . . ?
N3 N4 C14 C15 -86.0(4) . . . . ?
N3 N4 C13A C12A 2.8(13) . . . . ?
N3 N4 C13B C12B -3.6(11) . . . . ?
N3 N2 C12A C11A 166.0(6) . . . . ?
N3 N2 C12A C13A -10.9(11) . . . . ?
N3 N2 C12B C11B -170.6(6) . . . . ?
N3 N2 C12B C13B 8.7(9) . . . . ?
N5 C2 C1A N1 -37.0(5) . . . . ?
N5 C2 C1B N1 42.9(6) . . . . ?
N7 C3 C2 N5 -0.5(5) . . . . ?
N7 C3 C2 C1A 154.7(5) . . . . ?
N7 C3 C2 C1B -148.8(6) . . . . ?
N6 N5 C2 C3 0.6(5) . . . . ?
N6 N5 C2 C1A -160.1(4) . . . . ?
N6 N5 C2 C1B 153.3(5) . . . . ?
N6 N7 C3 C2 0.3(5) . . . . ?
N6 N7 C4 C5 94.0(4) . . . . ?
C27 C28 C1 C11 -2.3(8) . . . . ?
C20 C19 C18 F2 179.5(3) . . . . ?
C20 C19 C18 C17 0.8(6) . . . . ?
C20 C15 C14 N4 44.0(5) . . . . ?
C20 C15 C16 C17 0.6(5) . . . . ?
C19 C20 C15 C14 177.3(3) . . . . ?
C19 C20 C15 C16 -0.8(5) . . . . ?
C19 C18 C17 C16 -1.0(6) . . . . ?
C28 C27 C26 C25 1.4(6) . . . . ?
C15 C20 C19 C18 0.1(5) . . . . ?
C15 C16 C17 C18 0.2(6) . . . . ?
C9 C8 C5 C6 0.4(6) . . . . ?
C9 C8 C5 C4 178.9(4) . . . . ?
C14 N4 N3 N2 174.5(3) . . . . ?
C14 N4 C13A C12A 178.4(6) . . . . ?
C14 N4 C13B C12B -168.1(5) . . . . ?
C14 C15 C16 C17 -177.5(3) . . . . ?
C8 C9 C10 F1 177.8(3) . . . . ?
C8 C9 C10 C7 -1.1(6) . . . . ?
C8 C5 C6 C7 -0.5(6) . . . . ?
C8 C5 C4 N7 132.4(4) . . . . ?
C16 C15 C14 N4 -138.0(3) . . . . ?
C3 N7 N6 N5 0.1(4) . . . . ?
C3 N7 C4 C5 -84.5(5) . . . . ?
C3 C2 C1A N1 168.9(5) . . . . ?
C3 C2 C1B N1 -170.9(4) . . . . ?
C25 C24A N10A N9A 82(3) . . . . ?
C25 C24A N10A C23A -110(3) . . . . ?
C25 C11 C1 C28 1.4(9) . . . . ?
C6 C5 C4 N7 -49.1(5) . . . . ?
C6 C7 C10 F1 -177.9(3) . . . . ?
C6 C7 C10 C9 1.0(6) . . . . ?
C10 C9 C8 C5 0.3(6) . . . . ?
C10 C7 C6 C5 -0.2(5) . . . . ?
C2 N5 N6 N7 -0.4(4) . . . . ?
C4 N7 N6 N5 -178.7(3) . . . . ?
C4 N7 C3 C2 178.9(4) . . . . ?
C4 C5 C6 C7 -178.9(4) . . . . ?
C26 C27 C28 F3 -179.5(3) . . . . ?
C26 C27 C28 C1 0.9(7) . . . . ?
C26 C25 C24A N10A 120(2) . . . . ?
C26 C25 C11 C1 0.8(8) . . . . ?
C26 C25 C24B N10B 118.6(12) . . . . ?
C24A C25 C26 C27 168.8(18) . . . . ?
C11 C25 C26 C27 -2.2(6) . . . . ?
C11 C25 C24B N10B -61.6(15) . . . . ?
C21A N1 C11A C12A 135.8(8) . . . . ?
C21A N1 C1B C2 -160.0(8) . . . . ?
C1A N1 C11B C12B -83.9(6) . . . . ?
C1A N1 C21B C22B -29.9(12) . . . . ?
C11B N1 C1A C2 143.0(4) . . . . ?
C11B N1 C21B C22B 77.4(9) . . . . ?
C11B C12B C13B N4 176.1(9) . . . . ?
C11A N1 C21A C22A 21.6(14) . . . . ?
C11A N1 C1B C2 71.0(6) . . . . ?
C11A C12A C13A N4 -171.2(10) . . . . ?
C1B N1 C21A C22A -79.6(11) . . . . ?
C1B N1 C11A C12A -134.9(6) . . . . ?
N8A N9A N10A C24A 173(2) . . . . ?
N8A N9A N10A C23A 3(2) . . . . ?
N9A N8A C22A C21A -175.0(18) . . . . ?
N9A N8A C22A C23A -3(2) . . . . ?
N10A C23A C22A C21A 176(2) . . . . ?
N10A C23A C22A N8A 5(3) . . . . ?
C22A N8A N9A N10A 0(2) . . . . ?
C22A C23A N10A C24A -174(3) . . . . ?
C22A C23A N10A N9A -5(3) . . . . ?
N8B N9B N10B C23B -1.4(16) . . . . ?
N8B N9B N10B C24B 173.2(12) . . . . ?
N8B C22B C21B N1 89.4(14) . . . . ?
N9B N8B C22B C23B 1.0(15) . . . . ?
N9B N8B C22B C21B -179.6(12) . . . . ?
N9B N10B C24B C25 47.2(18) . . . . ?
C23B C22B C21B N1 -91.3(16) . . . . ?
C23B N10B C24B C25 -139.2(17) . . . . ?
C22B N8B N9B N10B 0.2(14) . . . . ?
C22B C23B N10B N9B 2.0(18) . . . . ?
C22B C23B N10B C24B -172.0(15) . . . . ?
N10B C23B C22B N8B -1.8(17) . . . . ?
N10B C23B C22B C21B 178.8(14) . . . . ?
F17 F16 F18 B1A 121(3) . . . . ?
F17 F16 F18 B1B 98(3) . . . . ?
F17 F16 F14 F13 121(3) . . . . ?
F17 F16 F14 F15 32(3) . . . . ?
F17 F16 F14 B1A 50(2) . . . . ?
F17 F16 F14 B1B 60(2) . . . . ?
F17 F16 B1A F5 -128(4) . . . . ?
F17 F16 B1A F11 106.2(17) . . . . ?
F17 F16 B1A F13 163(2) . . . . ?
F17 F16 B1A F15 -113.1(19) . . . . ?
F17 F16 B1A F6 130(11) . . . . ?
F17 F16 B1A F18 -19.4(11) . . . . ?
F17 F16 B1A F10 123.1(15) . . . . ?
F17 F16 B1A F14 -138(2) . . . . ?
F17 F16 B1A F8 71.5(17) . . . . ?
F17 F16 B1A F12 127.9(19) . . . . ?
F17 F16 B1B F5 -108.2(15) . . . . ?
F17 F16 B1B F11 120.6(19) . . . . ?
F17 F16 B1B F19 32(2) . . . . ?
F17 F16 B1B F13 -180(2) . . . . ?
F17 F16 B1B F6 -114(2) . . . . ?
F17 F16 B1B F18 -23.2(10) . . . . ?
F17 F16 B1B F7 26(4) . . . . ?
F17 F16 B1B F10 147.0(15) . . . . ?
F17 F16 B1B F8 77(2) . . . . ?
F17 F16 B1B F12 147(2) . . . . ?
F17 F16 F12 F11 49(3) . . . . ?
F17 F16 F12 F13 -139(3) . . . . ?
F17 F16 F12 F10 -32(6) . . . . ?
F17 F16 F12 B1A -53.2(19) . . . . ?
F17 F16 F12 B1B -32.4(19) . . . . ?
F17 F16 F12 F8 2(2) . . . . ?
F17 F18 B1A F5 -178.3(18) . . . . ?
F17 F18 B1A F11 -24.7(16) . . . . ?
F17 F18 B1A F13 33(2) . . . . ?
F17 F18 B1A F15 148.5(18) . . . . ?
F17 F18 B1A F6 -143.8(19) . . . . ?
F17 F18 B1A F16 30.4(18) . . . . ?
F17 F18 B1A F10 -43(2) . . . . ?
F17 F18 B1A F14 82.9(16) . . . . ?
F17 F18 B1A F8 -73.1(15) . . . . ?
F17 F18 B1A F12 -12(2) . . . . ?
F17 F18 B1B F5 148.7(15) . . . . ?
F17 F18 B1B F11 -2.7(18) . . . . ?
F17 F18 B1B F19 -101.0(15) . . . . ?
F17 F18 B1B F13 53.5(15) . . . . ?
F17 F18 B1B F6 174.2(18) . . . . ?
F17 F18 B1B F16 36.6(16) . . . . ?
F17 F18 B1B F7 -124.1(16) . . . . ?
F17 F18 B1B F10 12(3) . . . . ?
F17 F18 B1B F8 -78.5(18) . . . . ?
F17 F18 B1B F12 25.3(19) . . . . ?
F17 B1A F8 F11 87.9(13) . . . . ?
F17 B1A F8 F19 -64.9(19) . . . . ?
F17 B1A F8 F7 -109.5(17) . . . . ?
F17 B1A F8 F10 128.8(12) . . . . ?
F17 B1A F8 F12 105.0(12) . . . . ?
F17 B1A F12 F11 -41(3) . . . . ?
F17 B1A F12 F13 90.0(19) . . . . ?
F17 B1A F12 F16 36.1(15) . . . . ?
F17 B1A F12 F10 -132(2) . . . . ?
F17 B1A F12 F8 -80.7(12) . . . . ?
F17 B1B F8 F11 86.3(12) . . . . ?
F17 B1B F8 F19 -65(2) . . . . ?
F17 B1B F8 F7 -109.6(15) . . . . ?
F17 B1B F8 F10 127.3(11) . . . . ?
F17 B1B F8 F12 102.8(12) . . . . ?
F17 B1B F12 F11 -68(3) . . . . ?
F17 B1B F12 F13 63.5(18) . . . . ?
F17 B1B F12 F16 21.4(13) . . . . ?
F17 B1B F12 F10 -158(2) . . . . ?
F17 B1B F12 F8 -106.3(13) . . . . ?
F5 F15 F6 F7 152(5) . . . . ?
F5 F15 F6 B1A -171(5) . . . . ?
F5 F15 F6 B1B -172(5) . . . . ?
F5 F15 F14 F13 17(2) . . . . ?
F5 F15 F14 F16 68(2) . . . . ?
F5 F15 F14 B1A 50.3(19) . . . . ?
F5 F15 F14 B1B 42.5(18) . . . . ?
F5 F15 B1A F17 135.7(17) . . . . ?
F5 F15 B1A F11 -73(3) . . . . ?
F5 F15 B1A F13 -111.8(16) . . . . ?
F5 F15 B1A F6 2.2(12) . . . . ?
F5 F15 B1A F16 -168(2) . . . . ?
F5 F15 B1A F18 117.6(14) . . . . ?
F5 F15 B1A F10 -54.4(16) . . . . ?
F5 F15 B1A F14 -143.8(15) . . . . ?
F5 F15 B1A F8 6(2) . . . . ?
F5 F15 B1A F12 -80.4(19) . . . . ?
F5 F6 F7 F19 29(5) . . . . ?
F5 F6 F7 B1A 39(3) . . . . ?
F5 F6 F7 B1B 51(3) . . . . ?
F5 F6 F7 F8 89(3) . . . . ?
F5 F6 B1A F17 -119(2) . . . . ?
F5 F6 B1A F11 141.8(15) . . . . ?
F5 F6 B1A F13 89.2(19) . . . . ?
F5 F6 B1A F15 -2.4(13) . . . . ?
F5 F6 B1A F16 119(11) . . . . ?
F5 F6 B1A F18 -93.8(17) . . . . ?
F5 F6 B1A F10 126.3(15) . . . . ?
F5 F6 B1A F14 32.4(18) . . . . ?
F5 F6 B1A F8 -179.5(17) . . . . ?
F5 F6 B1A F12 121.2(16) . . . . ?
F5 F6 B1B F17 -56(2) . . . . ?
F5 F6 B1B F11 116.7(19) . . . . ?
F5 F6 B1B F19 -142.2(15) . . . . ?
F5 F6 B1B F13 55.2(18) . . . . ?
F5 F6 B1B F16 11(3) . . . . ?
F5 F6 B1B F18 -59.8(16) . . . . ?
F5 F6 B1B F7 -150.5(17) . . . . ?
F5 F6 B1B F10 112.7(15) . . . . ?
F5 F6 B1B F8 -178.8(17) . . . . ?
F5 F6 B1B F12 93.7(18) . . . . ?
F5 B1A F8 F11 -127.1(13) . . . . ?
F5 B1A F8 F19 80.2(19) . . . . ?
F5 B1A F8 F7 35.5(17) . . . . ?
F5 B1A F8 F10 -86.2(11) . . . . ?
F5 B1A F8 F12 -109.9(12) . . . . ?
F5 B1A F12 F11 131(3) . . . . ?
F5 B1A F12 F13 -97(2) . . . . ?
F5 B1A F12 F16 -151(2) . . . . ?
F5 B1A F12 F10 41(3) . . . . ?
F5 B1A F12 F8 91.9(14) . . . . ?
F5 B1B F8 F11 -129.3(14) . . . . ?
F5 B1B F8 F19 79(2) . . . . ?
F5 B1B F8 F7 35(2) . . . . ?
F5 B1B F8 F10 -88.2(13) . . . . ?
F5 B1B F8 F12 -112.7(14) . . . . ?
F5 B1B F12 F11 164(3) . . . . ?
F5 B1B F12 F13 -64.9(18) . . . . ?
F5 B1B F12 F16 -107.0(15) . . . . ?
F5 B1B F12 F10 73(2) . . . . ?
F5 B1B F12 F8 125.3(15) . . . . ?
F11 F13 F16 F17 59(3) . . . . ?
F11 F13 F16 F18 83(2) . . . . ?
F11 F13 F16 F14 163.2(16) . . . . ?
F11 F13 F16 B1A 80.8(14) . . . . ?
F11 F13 F16 B1B 58.8(11) . . . . ?
F11 F13 F16 F12 3.9(18) . . . . ?
F11 F13 F10 B1A -85.8(17) . . . . ?
F11 F13 F10 B1B -76.2(15) . . . . ?
F11 F13 F10 F8 -52.7(16) . . . . ?
F11 F13 F10 F12 21(4) . . . . ?
F11 F13 F14 F15 53(4) . . . . ?
F11 F13 F14 F16 -41(4) . . . . ?
F11 F13 F14 B1A 23(4) . . . . ?
F11 F13 F14 B1B 25(3) . . . . ?
F11 F13 B1A F17 -77.3(14) . . . . ?
F11 F13 B1A F5 117.8(15) . . . . ?
F11 F13 B1A F15 151.7(15) . . . . ?
F11 F13 B1A F6 84.2(17) . . . . ?
F11 F13 B1A F16 -89.6(18) . . . . ?
F11 F13 B1A F18 -92.6(19) . . . . ?
F11 F13 B1A F10 39.1(11) . . . . ?
F11 F13 B1A F14 -169.9(17) . . . . ?
F11 F13 B1A F8 11.3(14) . . . . ?
F11 F13 B1A F12 19.9(17) . . . . ?
F11 F13 B1B F17 -96.5(13) . . . . ?
F11 F13 B1B F5 144.9(13) . . . . ?
F11 F13 B1B F19 -16(3) . . . . ?
F11 F13 B1B F6 120.9(16) . . . . ?
F11 F13 B1B F16 -96.4(18) . . . . ?
F11 F13 B1B F18 -116.9(13) . . . . ?
F11 F13 B1B F7 57(3) . . . . ?
F11 F13 B1B F10 44.9(12) . . . . ?
F11 F13 B1B F8 10.9(18) . . . . ?
F11 F13 B1B F12 22.7(18) . . . . ?
F11 F13 F12 F16 -11(5) . . . . ?
F11 F13 F12 F10 -142(7) . . . . ?
F11 F13 F12 B1A -71(4) . . . . ?
F11 F13 F12 B1B -69(4) . . . . ?
F11 F13 F12 F8 -60(4) . . . . ?
F11 F16 F18 F17 -70(3) . . . . ?
F11 F16 F18 B1A 50.9(15) . . . . ?
F11 F16 F18 B1B 28.3(12) . . . . ?
F11 F16 F14 F13 13.5(13) . . . . ?
F11 F16 F14 F15 -75.7(17) . . . . ?
F11 F16 F14 B1A -58.4(14) . . . . ?
F11 F16 F14 B1B -48.2(11) . . . . ?
F11 F16 B1A F17 -106.2(17) . . . . ?
F11 F16 B1A F5 126(4) . . . . ?
F11 F16 B1A F13 57.1(14) . . . . ?
F11 F16 B1A F15 140.7(16) . . . . ?
F11 F16 B1A F6 24(11) . . . . ?
F11 F16 B1A F18 -125.5(14) . . . . ?
F11 F16 B1A F10 17.0(12) . . . . ?
F11 F16 B1A F14 116.2(15) . . . . ?
F11 F16 B1A F8 -34.7(14) . . . . ?
F11 F16 B1A F12 21.8(9) . . . . ?
F11 F16 B1B F17 -120.6(19) . . . . ?
F11 F16 B1B F5 131.1(12) . . . . ?
F11 F16 B1B F19 -88.5(17) . . . . ?
F11 F16 B1B F13 59.6(15) . . . . ?
F11 F16 B1B F6 125(2) . . . . ?
F11 F16 B1B F18 -143.8(15) . . . . ?
F11 F16 B1B F7 -95(3) . . . . ?
F11 F16 B1B F10 26.3(12) . . . . ?
F11 F16 B1B F8 -43.3(19) . . . . ?
F11 F16 B1B F12 26.5(10) . . . . ?
F11 F16 F12 F13 171(4) . . . . ?
F11 F16 F12 F10 -81(5) . . . . ?
F11 F16 F12 B1A -103(3) . . . . ?
F11 F16 F12 B1B -82(3) . . . . ?
F11 F16 F12 F8 -48(2) . . . . ?
F11 F10 B1A F17 12(2) . . . . ?
F11 F10 B1A F5 174.3(19) . . . . ?
F11 F10 B1A F13 -70.9(19) . . . . ?
F11 F10 B1A F15 -159(2) . . . . ?
F11 F10 B1A F6 150(2) . . . . ?
F11 F10 B1A F16 -31(2) . . . . ?
F11 F10 B1A F18 34(2) . . . . ?
F11 F10 B1A F14 -93.1(19) . . . . ?
F11 F10 B1A F8 73.2(18) . . . . ?
F11 F10 B1A F12 -43(2) . . . . ?
F11 F10 B1B F17 -15(2) . . . . ?
F11 F10 B1B F5 -157.6(19) . . . . ?
F11 F10 B1B F19 87.2(19) . . . . ?
F11 F10 B1B F13 -69.5(19) . . . . ?
F11 F10 B1B F6 175(2) . . . . ?
F11 F10 B1B F16 -43(2) . . . . ?
F11 F10 B1B F18 -22(3) . . . . ?
F11 F10 B1B F7 115.7(19) . . . . ?
F11 F10 B1B F8 79(2) . . . . ?
F11 F10 B1B F12 -43.0(19) . . . . ?
F11 F10 F8 F19 -95(4) . . . . ?
F11 F10 F8 F7 -135(2) . . . . ?
F11 F10 F8 B1A -74.4(17) . . . . ?
F11 F10 F8 B1B -76.3(18) . . . . ?
F11 F10 F8 F12 -26(2) . . . . ?
F11 F10 F12 F13 150(5) . . . . ?
F11 F10 F12 F16 79(5) . . . . ?
F11 F10 F12 B1A 95(3) . . . . ?
F11 F10 F12 B1B 80(3) . . . . ?
F11 F10 F12 F8 40(3) . . . . ?
F11 B1A F8 F19 -153(2) . . . . ?
F11 B1A F8 F7 163(2) . . . . ?
F11 B1A F8 F10 40.9(11) . . . . ?
F11 B1A F8 F12 17.1(12) . . . . ?
F11 B1A F12 F13 131(4) . . . . ?
F11 B1A F12 F16 77(3) . . . . ?
F11 B1A F12 F10 -91(4) . . . . ?
F11 B1A F12 F8 -39(3) . . . . ?
F11 B1B F8 F19 -151(2) . . . . ?
F11 B1B F8 F7 164(2) . . . . ?
F11 B1B F8 F10 41.1(10) . . . . ?
F11 B1B F8 F12 16.5(12) . . . . ?
F11 B1B F12 F13 131(4) . . . . ?
F11 B1B F12 F16 89(3) . . . . ?
F11 B1B F12 F10 -91(3) . . . . ?
F11 B1B F12 F8 -39(3) . . . . ?
F11 F8 F12 F13 112(5) . . . . ?
F11 F8 F12 F16 81(4) . . . . ?
F11 F8 F12 F10 -120(4) . . . . ?
F11 F8 F12 B1A 122(4) . . . . ?
F11 F8 F12 B1B 124(4) . . . . ?
F19 F7 B1B F17 29(2) . . . . ?
F19 F7 B1B F5 148.8(18) . . . . ?
F19 F7 B1B F11 -75(2) . . . . ?
F19 F7 B1B F13 -122(3) . . . . ?
F19 F7 B1B F6 163(2) . . . . ?
F19 F7 B1B F16 11(4) . . . . ?
F19 F7 B1B F18 52.3(18) . . . . ?
F19 F7 B1B F10 -111.0(18) . . . . ?
F19 F7 B1B F8 -59.4(18) . . . . ?
F19 F7 B1B F12 -99(2) . . . . ?
F19 F7 F8 F11 109(3) . . . . ?
F19 F7 F8 F10 143(3) . . . . ?
F19 F7 F8 B1A 89.5(19) . . . . ?
F19 F7 F8 B1B 91(2) . . . . ?
F19 F7 F8 F12 118(3) . . . . ?
F19 B1B F8 F11 151(2) . . . . ?
F19 B1B F8 F7 -44.6(14) . . . . ?
F19 B1B F8 F10 -168(2) . . . . ?
F19 B1B F8 F12 168(2) . . . . ?
F19 B1B F12 F11 30(4) . . . . ?
F19 B1B F12 F13 161.2(16) . . . . ?
F19 B1B F12 F16 119.1(16) . . . . ?
F19 B1B F12 F10 -61(3) . . . . ?
F19 B1B F12 F8 -8.7(14) . . . . ?
F19 F8 F12 F11 -109(5) . . . . ?
F19 F8 F12 F13 3(4) . . . . ?
F19 F8 F12 F16 -29(3) . . . . ?
F19 F8 F12 F10 131(3) . . . . ?
F19 F8 F12 B1A 12(3) . . . . ?
F19 F8 F12 B1B 15(2) . . . . ?
F13 F11 F16 F17 -140(3) . . . . ?
F13 F11 F16 F18 -120(2) . . . . ?
F13 F11 F16 F14 -13.9(13) . . . . ?
F13 F11 F16 B1A -73.7(16) . . . . ?
F13 F11 F16 B1B -87.2(16) . . . . ?
F13 F11 F16 F12 -6(3) . . . . ?
F13 F11 F10 B1A 49.9(9) . . . . ?
F13 F11 F10 B1B 67.6(10) . . . . ?
F13 F11 F10 F8 122.1(14) . . . . ?
F13 F11 F10 F12 -13(2) . . . . ?
F13 F11 B1A F17 105.6(14) . . . . ?
F13 F11 B1A F5 -92.1(17) . . . . ?
F13 F11 B1A F15 -51(3) . . . . ?
F13 F11 B1A F6 -114.8(15) . . . . ?
F13 F11 B1A F16 61.0(16) . . . . ?
F13 F11 B1A F18 117.2(16) . . . . ?
F13 F11 B1A F10 -85(2) . . . . ?
F13 F11 B1A F14 7.8(13) . . . . ?
F13 F11 B1A F8 -165.3(18) . . . . ?
F13 F11 B1A F12 -34(3) . . . . ?
F13 F11 B1B F17 83.2(12) . . . . ?
F13 F11 B1B F5 -53.7(18) . . . . ?
F13 F11 B1B F19 173.0(12) . . . . ?
F13 F11 B1B F6 -92.0(18) . . . . ?
F13 F11 B1B F16 49.0(13) . . . . ?
F13 F11 B1B F18 84.4(14) . . . . ?
F13 F11 B1B F7 -158.0(13) . . . . ?
F13 F11 B1B F10 -85.5(19) . . . . ?
F13 F11 B1B F8 -169.9(17) . . . . ?
F13 F11 B1B F12 -32(3) . . . . ?
F13 F11 F8 F19 49(4) . . . . ?
F13 F11 F8 F7 -10(4) . . . . ?
F13 F11 F8 F10 -73(2) . . . . ?
F13 F11 F8 B1A 12.7(15) . . . . ?
F13 F11 F8 B1B 10.6(17) . . . . ?
F13 F11 F8 F12 -35(3) . . . . ?
F13 F11 F12 F16 8(3) . . . . ?
F13 F11 F12 F10 154(5) . . . . ?
F13 F11 F12 B1A 54(3) . . . . ?
F13 F11 F12 B1B 69(3) . . . . ?
F13 F11 F12 F8 105(4) . . . . ?
F13 F16 F18 F17 -124(4) . . . . ?
F13 F16 F18 B1A -3(2) . . . . ?
F13 F16 F18 B1B -25(2) . . . . ?
F13 F16 F14 F15 -89.2(16) . . . . ?
F13 F16 F14 B1A -71.9(16) . . . . ?
F13 F16 F14 B1B -61.7(14) . . . . ?
F13 F16 B1A F17 -163(2) . . . . ?
F13 F16 B1A F5 69(4) . . . . ?
F13 F16 B1A F11 -57.1(14) . . . . ?
F13 F16 B1A F15 84(2) . . . . ?
F13 F16 B1A F6 -33(11) . . . . ?
F13 F16 B1A F18 177.4(19) . . . . ?
F13 F16 B1A F10 -40.1(15) . . . . ?
F13 F16 B1A F14 59.1(14) . . . . ?
F13 F16 B1A F8 -91.8(17) . . . . ?
F13 F16 B1A F12 -35.3(11) . . . . ?
F13 F16 B1B F17 180(2) . . . . ?
F13 F16 B1B F5 71.5(16) . . . . ?
F13 F16 B1B F11 -59.6(15) . . . . ?
F13 F16 B1B F19 -148.2(17) . . . . ?
F13 F16 B1B F6 66(3) . . . . ?
F13 F16 B1B F18 156.6(19) . . . . ?
F13 F16 B1B F7 -155(3) . . . . ?
F13 F16 B1B F10 -33.3(16) . . . . ?
F13 F16 B1B F8 -103(2) . . . . ?
F13 F16 B1B F12 -33.1(13) . . . . ?
F13 F16 F12 F11 -171(4) . . . . ?
F13 F16 F12 F10 108(6) . . . . ?
F13 F16 F12 B1A 86(2) . . . . ?
F13 F16 F12 B1B 107(2) . . . . ?
F13 F16 F12 F8 141(2) . . . . ?
F13 F10 B1A F17 83.0(14) . . . . ?
F13 F10 B1A F5 -114.8(14) . . . . ?
F13 F10 B1A F11 70.9(19) . . . . ?
F13 F10 B1A F15 -87.8(16) . . . . ?
F13 F10 B1A F6 -139.2(15) . . . . ?
F13 F10 B1A F16 39.6(16) . . . . ?
F13 F10 B1A F18 104.5(19) . . . . ?
F13 F10 B1A F14 -22.2(11) . . . . ?
F13 F10 B1A F8 144.1(15) . . . . ?
F13 F10 B1A F12 28(2) . . . . ?
F13 F10 B1B F17 54.6(14) . . . . ?
F13 F10 B1B F5 -88.1(11) . . . . ?
F13 F10 B1B F11 69.5(19) . . . . ?
F13 F10 B1B F19 156.7(12) . . . . ?
F13 F10 B1B F6 -115.7(13) . . . . ?
F13 F10 B1B F16 26.8(13) . . . . ?
F13 F10 B1B F18 48(3) . . . . ?
F13 F10 B1B F7 -174.8(12) . . . . ?
F13 F10 B1B F8 149.0(15) . . . . ?
F13 F10 B1B F12 27(2) . . . . ?
F13 F10 F8 F11 49.3(17) . . . . ?
F13 F10 F8 F19 -46(4) . . . . ?
F13 F10 F8 F7 -85(2) . . . . ?
F13 F10 F8 B1A -25.1(10) . . . . ?
F13 F10 F8 B1B -27.0(12) . . . . ?
F13 F10 F8 F12 23.1(17) . . . . ?
F13 F10 F12 F11 -150(5) . . . . ?
F13 F10 F12 F16 -71(5) . . . . ?
F13 F10 F12 B1A -55(3) . . . . ?
F13 F10 F12 B1B -70(3) . . . . ?
F13 F10 F12 F8 -110(4) . . . . ?
F13 F14 B1A F17 -95.9(14) . . . . ?
F13 F14 B1A F5 118.3(14) . . . . ?
F13 F14 B1A F11 -8.0(13) . . . . ?
F13 F14 B1A F15 137.5(15) . . . . ?
F13 F14 B1A F6 102.4(16) . . . . ?
F13 F14 B1A F16 -66.0(16) . . . . ?
F13 F14 B1A F18 -124.6(14) . . . . ?
F13 F14 B1A F10 24.0(12) . . . . ?
F13 F14 B1A F8 2(3) . . . . ?
F13 F14 B1A F12 5.7(13) . . . . ?
F13 B1A F8 F11 -11.6(14) . . . . ?
F13 B1A F8 F19 -164.3(19) . . . . ?
F13 B1A F8 F7 151.0(17) . . . . ?
F13 B1A F8 F10 29.3(12) . . . . ?
F13 B1A F8 F12 5.5(12) . . . . ?
F13 B1A F12 F11 -131(4) . . . . ?
F13 B1A F12 F16 -54(2) . . . . ?
F13 B1A F12 F10 138(3) . . . . ?
F13 B1A F12 F8 -171(2) . . . . ?
F13 B1B F8 F11 -9.6(16) . . . . ?
F13 B1B F8 F19 -161.0(17) . . . . ?
F13 B1B F8 F7 154.5(15) . . . . ?
F13 B1B F8 F10 31.4(14) . . . . ?
F13 B1B F8 F12 6.9(13) . . . . ?
F13 B1B F12 F11 -131(4) . . . . ?
F13 B1B F12 F16 -42.1(17) . . . . ?
F13 B1B F12 F10 138(3) . . . . ?
F13 B1B F12 F8 -169.8(19) . . . . ?
F15 F5 F6 F7 -36(6) . . . . ?
F15 F5 F6 B1A 7(4) . . . . ?
F15 F5 F6 B1B 8(4) . . . . ?
F15 F5 B1A F17 -75(3) . . . . ?
F15 F5 B1A F11 136.3(18) . . . . ?
F15 F5 B1A F13 78.7(18) . . . . ?
F15 F5 B1A F6 -176(2) . . . . ?
F15 F5 B1A F16 24(4) . . . . ?
F15 F5 B1A F18 -73.8(16) . . . . ?
F15 F5 B1A F10 132.7(14) . . . . ?
F15 F5 B1A F14 32.0(14) . . . . ?
F15 F5 B1A F8 -175.6(16) . . . . ?
F15 F5 B1A F12 117.4(18) . . . . ?
F15 F5 B1B F17 -34.1(15) . . . . ?
F15 F5 B1B F11 95(2) . . . . ?
F15 F5 B1B F19 -135.2(14) . . . . ?
F15 F5 B1B F13 53.6(14) . . . . ?
F15 F5 B1B F6 -176(2) . . . . ?
F15 F5 B1B F16 10.9(18) . . . . ?
F15 F5 B1B F18 -48.9(13) . . . . ?
F15 F5 B1B F7 -151.0(13) . . . . ?
F15 F5 B1B F10 114.1(14) . . . . ?
F15 F5 B1B F8 -174.7(18) . . . . ?
F15 F5 B1B F12 85.5(16) . . . . ?
F15 F6 F7 F19 18(4) . . . . ?
F15 F6 F7 B1A 28.4(12) . . . . ?
F15 F6 F7 B1B 39.8(13) . . . . ?
F15 F6 F7 F8 78(2) . . . . ?
F15 F6 B1A F17 -117(2) . . . . ?
F15 F6 B1A F5 2.4(13) . . . . ?
F15 F6 B1A F11 144.2(13) . . . . ?
F15 F6 B1A F13 91.6(17) . . . . ?
F15 F6 B1A F16 122(11) . . . . ?
F15 F6 B1A F18 -91.4(15) . . . . ?
F15 F6 B1A F10 128.7(11) . . . . ?
F15 F6 B1A F14 34.8(12) . . . . ?
F15 F6 B1A F8 -177.1(13) . . . . ?
F15 F6 B1A F12 123.6(14) . . . . ?
F15 F6 B1B F17 -53.9(19) . . . . ?
F15 F6 B1B F5 2.1(12) . . . . ?
F15 F6 B1B F11 118.8(17) . . . . ?
F15 F6 B1B F19 -140.1(10) . . . . ?
F15 F6 B1B F13 57.3(12) . . . . ?
F15 F6 B1B F16 13(2) . . . . ?
F15 F6 B1B F18 -57.7(11) . . . . ?
F15 F6 B1B F7 -148.4(11) . . . . ?
F15 F6 B1B F10 114.8(10) . . . . ?
F15 F6 B1B F8 -176.7(13) . . . . ?
F15 F6 B1B F12 95.8(14) . . . . ?
F15 F14 B1A F17 126.7(13) . . . . ?
F15 F14 B1A F5 -19.2(8) . . . . ?
F15 F14 B1A F11 -145.5(14) . . . . ?
F15 F14 B1A F13 -137.5(16) . . . . ?
F15 F14 B1A F6 -35.1(12) . . . . ?
F15 F14 B1A F16 156.5(19) . . . . ?
F15 F14 B1A F18 98.0(12) . . . . ?
F15 F14 B1A F10 -113.5(12) . . . . ?
F15 F14 B1A F8 -135(3) . . . . ?
F15 F14 B1A F12 -131.8(13) . . . . ?
F15 B1A F8 F11 -130.5(19) . . . . ?
F15 B1A F8 F19 77(3) . . . . ?
F15 B1A F8 F7 32(3) . . . . ?
F15 B1A F8 F10 -89.6(19) . . . . ?
F15 B1A F8 F12 -113.4(19) . . . . ?
F15 B1A F12 F11 168(3) . . . . ?
F15 B1A F12 F13 -61(2) . . . . ?
F15 B1A F12 F16 -115(2) . . . . ?
F15 B1A F12 F10 77(3) . . . . ?
F15 B1A F12 F8 128.3(18) . . . . ?
F6 F5 F15 F14 -55(5) . . . . ?
F6 F5 F15 B1A -8(4) . . . . ?
F6 F5 F15 B1B -7(4) . . . . ?
F6 F5 B1A F17 101(3) . . . . ?
F6 F5 B1A F11 -47.6(19) . . . . ?
F6 F5 B1A F13 -105.2(19) . . . . ?
F6 F5 B1A F15 176(2) . . . . ?
F6 F5 B1A F16 -160(4) . . . . ?
F6 F5 B1A F18 102.3(17) . . . . ?
F6 F5 B1A F10 -51.2(15) . . . . ?
F6 F5 B1A F14 -151.9(15) . . . . ?
F6 F5 B1A F8 0.5(16) . . . . ?
F6 F5 B1A F12 -66.5(18) . . . . ?
F6 F5 B1B F17 142.1(17) . . . . ?
F6 F5 B1B F11 -89(2) . . . . ?
F6 F5 B1B F19 41.0(16) . . . . ?
F6 F5 B1B F13 -130.2(17) . . . . ?
F6 F5 B1B F16 -173(2) . . . . ?
F6 F5 B1B F18 127.3(15) . . . . ?
F6 F5 B1B F7 25.1(15) . . . . ?
F6 F5 B1B F10 -69.8(16) . . . . ?
F6 F5 B1B F8 1(2) . . . . ?
F6 F5 B1B F12 -98.3(18) . . . . ?
F6 F15 F14 F13 3.3(18) . . . . ?
F6 F15 F14 F16 54.1(18) . . . . ?
F6 F15 F14 B1A 36.3(12) . . . . ?
F6 F15 F14 B1B 28.4(10) . . . . ?
F6 F15 B1A F17 133.5(17) . . . . ?
F6 F15 B1A F5 -2.2(12) . . . . ?
F6 F15 B1A F11 -75(2) . . . . ?
F6 F15 B1A F13 -114.0(14) . . . . ?
F6 F15 B1A F16 -170(2) . . . . ?
F6 F15 B1A F18 115.4(12) . . . . ?
F6 F15 B1A F10 -56.6(12) . . . . ?
F6 F15 B1A F14 -146.0(11) . . . . ?
F6 F15 B1A F8 3.8(17) . . . . ?
F6 F15 B1A F12 -82.6(16) . . . . ?
F6 F7 B1B F17 -134.0(13) . . . . ?
F6 F7 B1B F5 -14.1(9) . . . . ?
F6 F7 B1B F11 122.1(14) . . . . ?
F6 F7 B1B F19 -163(2) . . . . ?
F6 F7 B1B F13 75(3) . . . . ?
F6 F7 B1B F16 -152(3) . . . . ?
F6 F7 B1B F18 -110.7(11) . . . . ?
F6 F7 B1B F10 86.0(11) . . . . ?
F6 F7 B1B F8 138(2) . . . . ?
F6 F7 B1B F12 98.2(15) . . . . ?
F6 F7 F8 F11 -18(3) . . . . ?
F6 F7 F8 F19 -127(2) . . . . ?
F6 F7 F8 F10 16(2) . . . . ?
F6 F7 F8 B1A -37.8(13) . . . . ?
F6 F7 F8 B1B -36.2(15) . . . . ?
F6 F7 F8 F12 -10(2) . . . . ?
F6 B1A F8 F11 -126.8(14) . . . . ?
F6 B1A F8 F19 80.4(19) . . . . ?
F6 B1A F8 F7 35.8(15) . . . . ?
F6 B1A F8 F10 -85.9(11) . . . . ?
F6 B1A F8 F12 -109.7(12) . . . . ?
F6 B1A F12 F11 103(3) . . . . ?
F6 B1A F12 F13 -125.7(19) . . . . ?
F6 B1A F12 F16 -180(2) . . . . ?
F6 B1A F12 F10 12(3) . . . . ?
F6 B1A F12 F8 63.6(13) . . . . ?
F6 B1B F8 F11 -128.6(13) . . . . ?
F6 B1B F8 F19 80.1(19) . . . . ?
F6 B1B F8 F7 35.5(16) . . . . ?
F6 B1B F8 F10 -87.5(11) . . . . ?
F6 B1B F8 F12 -112.0(12) . . . . ?
F6 B1B F12 F11 132(3) . . . . ?
F6 B1B F12 F13 -97(2) . . . . ?
F6 B1B F12 F16 -138.8(18) . . . . ?
F6 B1B F12 F10 41(3) . . . . ?
F6 B1B F12 F8 93.4(17) . . . . ?
F16 F17 F18 B1A -44(2) . . . . ?
F16 F17 F18 B1B -65(2) . . . . ?
F16 F17 B1A F5 142(3) . . . . ?
F16 F17 B1A F11 -63.5(18) . . . . ?
F16 F17 B1A F13 -14(2) . . . . ?
F16 F17 B1A F15 100(2) . . . . ?
F16 F17 B1A F6 -168(3) . . . . ?
F16 F17 B1A F18 139(2) . . . . ?
F16 F17 B1A F10 -70(2) . . . . ?
F16 F17 B1A F14 36.7(19) . . . . ?
F16 F17 B1A F8 -113.2(19) . . . . ?
F16 F17 B1A F12 -50.0(19) . . . . ?
F16 F17 B1B F5 92.2(18) . . . . ?
F16 F17 B1B F11 -54.1(18) . . . . ?
F16 F17 B1B F19 -154.3(18) . . . . ?
F16 F17 B1B F13 0.2(18) . . . . ?
F16 F17 B1B F6 120(2) . . . . ?
F16 F17 B1B F18 128(2) . . . . ?
F16 F17 B1B F7 -168.1(19) . . . . ?
F16 F17 B1B F10 -45(2) . . . . ?
F16 F17 B1B F8 -121(2) . . . . ?
F16 F17 B1B F12 -31.3(19) . . . . ?
F16 F11 F13 F10 149(2) . . . . ?
F16 F11 F13 F14 40(4) . . . . ?
F16 F11 F13 B1A 62.4(15) . . . . ?
F16 F11 F13 B1B 69.1(16) . . . . ?
F16 F11 F13 F12 169(5) . . . . ?
F16 F11 F10 F13 -23.6(16) . . . . ?
F16 F11 F10 B1A 26.3(16) . . . . ?
F16 F11 F10 B1B 44.0(17) . . . . ?
F16 F11 F10 F8 98(2) . . . . ?
F16 F11 F10 F12 -37(3) . . . . ?
F16 F11 B1A F17 44.6(14) . . . . ?
F16 F11 B1A F5 -153(2) . . . . ?
F16 F11 B1A F13 -61.0(16) . . . . ?
F16 F11 B1A F15 -113(3) . . . . ?
F16 F11 B1A F6 -176(2) . . . . ?
F16 F11 B1A F18 56.2(17) . . . . ?
F16 F11 B1A F10 -146(2) . . . . ?
F16 F11 B1A F14 -53.2(16) . . . . ?
F16 F11 B1A F8 134(2) . . . . ?
F16 F11 B1A F12 -95(3) . . . . ?
F16 F11 B1B F17 34.3(12) . . . . ?
F16 F11 B1B F5 -103(2) . . . . ?
F16 F11 B1B F19 124.0(15) . . . . ?
F16 F11 B1B F13 -49.0(13) . . . . ?
F16 F11 B1B F6 -141(2) . . . . ?
F16 F11 B1B F18 35.4(15) . . . . ?
F16 F11 B1B F7 153.0(16) . . . . ?
F16 F11 B1B F10 -134(2) . . . . ?
F16 F11 B1B F8 141.2(18) . . . . ?
F16 F11 B1B F12 -81(3) . . . . ?
F16 F11 F8 F19 5(4) . . . . ?
F16 F11 F8 F7 -54(3) . . . . ?
F16 F11 F8 F10 -117(2) . . . . ?
F16 F11 F8 B1A -31.3(13) . . . . ?
F16 F11 F8 B1B -33.4(15) . . . . ?
F16 F11 F8 F12 -79(4) . . . . ?
F16 F11 F12 F13 -8(3) . . . . ?
F16 F11 F12 F10 147(2) . . . . ?
F16 F11 F12 B1A 46.2(13) . . . . ?
F16 F11 F12 B1B 61.2(11) . . . . ?
F16 F11 F12 F8 98(3) . . . . ?
F16 F13 F10 F11 35(2) . . . . ?
F16 F13 F10 B1A -50.8(18) . . . . ?
F16 F13 F10 B1B -41.3(19) . . . . ?
F16 F13 F10 F8 -18(2) . . . . ?
F16 F13 F10 F12 56(4) . . . . ?
F16 F13 F14 F15 94.3(17) . . . . ?
F16 F13 F14 B1A 64.1(16) . . . . ?
F16 F13 F14 B1B 66.2(16) . . . . ?
F16 F13 B1A F17 12.3(18) . . . . ?
F16 F13 B1A F5 -153(2) . . . . ?
F16 F13 B1A F11 89.6(18) . . . . ?
F16 F13 B1A F15 -119(2) . . . . ?
F16 F13 B1A F6 174(2) . . . . ?
F16 F13 B1A F18 -3(2) . . . . ?
F16 F13 B1A F10 128.7(19) . . . . ?
F16 F13 B1A F14 -80.3(19) . . . . ?
F16 F13 B1A F8 100.9(19) . . . . ?
F16 F13 B1A F12 109(2) . . . . ?
F16 F13 B1B F17 -0.2(16) . . . . ?
F16 F13 B1B F5 -118.7(16) . . . . ?
F16 F13 B1B F11 96.4(18) . . . . ?
F16 F13 B1B F19 80(3) . . . . ?
F16 F13 B1B F6 -142.7(19) . . . . ?
F16 F13 B1B F18 -20.5(17) . . . . ?
F16 F13 B1B F7 154(3) . . . . ?
F16 F13 B1B F10 141.2(19) . . . . ?
F16 F13 B1B F8 107(2) . . . . ?
F16 F13 B1B F12 119(2) . . . . ?
F16 F13 F12 F11 11(5) . . . . ?
F16 F13 F12 F10 -131(4) . . . . ?
F16 F13 F12 B1A -59.5(17) . . . . ?
F16 F13 F12 B1B -57.9(19) . . . . ?
F16 F13 F12 F8 -49(3) . . . . ?
F16 F18 B1A F17 -30.4(17) . . . . ?
F16 F18 B1A F5 151(2) . . . . ?
F16 F18 B1A F11 -55.1(15) . . . . ?
F16 F18 B1A F13 2.6(19) . . . . ?
F16 F18 B1A F15 118.1(19) . . . . ?
F16 F18 B1A F6 -174(2) . . . . ?
F16 F18 B1A F10 -73(2) . . . . ?
F16 F18 B1A F14 52.6(15) . . . . ?
F16 F18 B1A F8 -103.5(16) . . . . ?
F16 F18 B1A F12 -42.2(19) . . . . ?
F16 F18 B1B F17 -36.6(16) . . . . ?
F16 F18 B1B F5 112.0(14) . . . . ?
F16 F18 B1B F11 -39.3(16) . . . . ?
F16 F18 B1B F19 -137.6(15) . . . . ?
F16 F18 B1B F13 16.9(14) . . . . ?
F16 F18 B1B F6 137.5(18) . . . . ?
F16 F18 B1B F7 -160.7(15) . . . . ?
F16 F18 B1B F10 -24(3) . . . . ?
F16 F18 B1B F8 -115.1(18) . . . . ?
F16 F18 B1B F12 -11.3(18) . . . . ?
F16 F14 B1A F17 -29.8(15) . . . . ?
F16 F14 B1A F5 -175.7(18) . . . . ?
F16 F14 B1A F11 58.0(17) . . . . ?
F16 F14 B1A F13 66.0(16) . . . . ?
F16 F14 B1A F15 -156.5(19) . . . . ?
F16 F14 B1A F6 168(2) . . . . ?
F16 F14 B1A F18 -58.5(16) . . . . ?
F16 F14 B1A F10 90.0(17) . . . . ?
F16 F14 B1A F8 68(3) . . . . ?
F16 F14 B1A F12 71.8(17) . . . . ?
F16 B1A F8 F11 44.0(19) . . . . ?
F16 B1A F8 F19 -109(2) . . . . ?
F16 B1A F8 F7 -153(2) . . . . ?
F16 B1A F8 F10 84.9(18) . . . . ?
F16 B1A F8 F12 61.1(17) . . . . ?
F16 B1A F12 F11 -77(3) . . . . ?
F16 B1A F12 F13 53.9(19) . . . . ?
F16 B1A F12 F10 -168(3) . . . . ?
F16 B1A F12 F8 -116.8(17) . . . . ?
F16 B1B F8 F11 44.5(19) . . . . ?
F16 B1B F8 F19 -107(2) . . . . ?
F16 B1B F8 F7 -151.4(19) . . . . ?
F16 B1B F8 F10 85.6(18) . . . . ?
F16 B1B F8 F12 61.0(18) . . . . ?
F16 B1B F12 F11 -89(3) . . . . ?
F16 B1B F12 F13 42.1(17) . . . . ?
F16 B1B F12 F10 -180(3) . . . . ?
F16 B1B F12 F8 -127.7(16) . . . . ?
F18 F17 F16 F11 114(2) . . . . ?
F18 F17 F16 F13 71(4) . . . . ?
F18 F17 F16 F14 2(4) . . . . ?
F18 F17 F16 B1A 51(3) . . . . ?
F18 F17 F16 B1B 72(2) . . . . ?
F18 F17 F16 F12 98(3) . . . . ?
F18 F17 B1A F5 3(3) . . . . ?
F18 F17 B1A F11 157.3(15) . . . . ?
F18 F17 B1A F13 -153.0(17) . . . . ?
F18 F17 B1A F15 -39(2) . . . . ?
F18 F17 B1A F6 53(2) . . . . ?
F18 F17 B1A F16 -139(2) . . . . ?
F18 F17 B1A F10 151.0(15) . . . . ?
F18 F17 B1A F14 -102.6(15) . . . . ?
F18 F17 B1A F8 107.5(15) . . . . ?
F18 F17 B1A F12 170.8(16) . . . . ?
F18 F17 B1B F5 -36.0(16) . . . . ?
F18 F17 B1B F11 177.7(16) . . . . ?
F18 F17 B1B F19 77.5(14) . . . . ?
F18 F17 B1B F13 -128.0(15) . . . . ?
F18 F17 B1B F6 -8(2) . . . . ?
F18 F17 B1B F16 -128(2) . . . . ?
F18 F17 B1B F7 63.7(16) . . . . ?
F18 F17 B1B F10 -173.2(16) . . . . ?
F18 F17 B1B F8 110.8(17) . . . . ?
F18 F17 B1B F12 -159.5(16) . . . . ?
F18 F16 F14 F13 122(2) . . . . ?
F18 F16 F14 F15 33.1(16) . . . . ?
F18 F16 F14 B1A 50.4(13) . . . . ?
F18 F16 F14 B1B 60.6(12) . . . . ?
F18 F16 B1A F17 19.4(11) . . . . ?
F18 F16 B1A F5 -109(4) . . . . ?
F18 F16 B1A F11 125.5(14) . . . . ?
F18 F16 B1A F13 -177.4(19) . . . . ?
F18 F16 B1A F15 -93.7(17) . . . . ?
F18 F16 B1A F6 149(11) . . . . ?
F18 F16 B1A F10 142.5(12) . . . . ?
F18 F16 B1A F14 -118.2(14) . . . . ?
F18 F16 B1A F8 90.8(12) . . . . ?
F18 F16 B1A F12 147.3(15) . . . . ?
F18 F16 B1B F17 23.2(10) . . . . ?
F18 F16 B1B F5 -85.0(11) . . . . ?
F18 F16 B1B F11 143.8(15) . . . . ?
F18 F16 B1B F19 55.3(15) . . . . ?
F18 F16 B1B F13 -156.6(19) . . . . ?
F18 F16 B1B F6 -91(2) . . . . ?
F18 F16 B1B F7 49(3) . . . . ?
F18 F16 B1B F10 170.1(11) . . . . ?
F18 F16 B1B F8 100.6(17) . . . . ?
F18 F16 B1B F12 170.3(15) . . . . ?
F18 F16 F12 F11 72(3) . . . . ?
F18 F16 F12 F13 -116(3) . . . . ?
F18 F16 F12 F10 -9(6) . . . . ?
F18 F16 F12 B1A -30.1(13) . . . . ?
F18 F16 F12 B1B -9.3(14) . . . . ?
F18 F16 F12 F8 24.9(19) . . . . ?
F18 B1A F8 F11 115.2(13) . . . . ?
F18 B1A F8 F19 -37.6(19) . . . . ?
F18 B1A F8 F7 -82.2(16) . . . . ?
F18 B1A F8 F10 156.1(12) . . . . ?
F18 B1A F8 F12 132.3(12) . . . . ?
F18 B1A F12 F11 -35(4) . . . . ?
F18 B1A F12 F13 96(2) . . . . ?
F18 B1A F12 F16 42(2) . . . . ?
F18 B1A F12 F10 -126(2) . . . . ?
F18 B1A F12 F8 -74.9(17) . . . . ?
F18 B1B F8 F11 112.4(13) . . . . ?
F18 B1B F8 F19 -39(2) . . . . ?
F18 B1B F8 F7 -83.4(17) . . . . ?
F18 B1B F8 F10 153.5(11) . . . . ?
F18 B1B F8 F12 129.0(13) . . . . ?
F18 B1B F12 F11 -79(3) . . . . ?
F18 B1B F12 F13 53(2) . . . . ?
F18 B1B F12 F16 10.5(17) . . . . ?
F18 B1B F12 F10 -169.2(19) . . . . ?
F18 B1B F12 F8 -117.2(16) . . . . ?
F7 F19 B1B F17 -154.1(18) . . . . ?
F7 F19 B1B F5 -33.5(19) . . . . ?
F7 F19 B1B F11 112.8(19) . . . . ?
F7 F19 B1B F13 126(3) . . . . ?
F7 F19 B1B F6 -14.6(18) . . . . ?
F7 F19 B1B F16 -174(2) . . . . ?
F7 F19 B1B F18 -129.1(18) . . . . ?
F7 F19 B1B F10 74.2(19) . . . . ?
F7 F19 B1B F8 86(2) . . . . ?
F7 F19 B1B F12 100(2) . . . . ?
F7 F19 F8 F11 -111(3) . . . . ?
F7 F19 F8 F10 -61(4) . . . . ?
F7 F19 F8 B1A -79.6(16) . . . . ?
F7 F19 F8 B1B -77.7(17) . . . . ?
F7 F19 F8 F12 -89(3) . . . . ?
F7 F6 B1A F17 35(2) . . . . ?
F7 F6 B1A F5 153.9(18) . . . . ?
F7 F6 B1A F11 -64.3(12) . . . . ?
F7 F6 B1A F13 -116.9(16) . . . . ?
F7 F6 B1A F15 151.5(12) . . . . ?
F7 F6 B1A F16 -87(11) . . . . ?
F7 F6 B1A F18 60.1(15) . . . . ?
F7 F6 B1A F10 -79.8(10) . . . . ?
F7 F6 B1A F14 -173.7(13) . . . . ?
F7 F6 B1A F8 -25.7(11) . . . . ?
F7 F6 B1A F12 -84.9(13) . . . . ?
F7 F6 B1B F17 94.6(19) . . . . ?
F7 F6 B1B F5 150.5(17) . . . . ?
F7 F6 B1B F11 -92.8(17) . . . . ?
F7 F6 B1B F19 8.3(10) . . . . ?
F7 F6 B1B F13 -154.3(14) . . . . ?
F7 F6 B1B F16 161(2) . . . . ?
F7 F6 B1B F18 90.7(11) . . . . ?
F7 F6 B1B F10 -96.8(11) . . . . ?
F7 F6 B1B F8 -28.3(14) . . . . ?
F7 F6 B1B F12 -115.8(15) . . . . ?
F7 B1B F8 F11 -164(2) . . . . ?
F7 B1B F8 F19 44.6(14) . . . . ?
F7 B1B F8 F10 -123.0(18) . . . . ?
F7 B1B F8 F12 -147.6(17) . . . . ?
F7 B1B F12 F11 65(3) . . . . ?
F7 B1B F12 F13 -163.6(16) . . . . ?
F7 B1B F12 F16 154.3(17) . . . . ?
F7 B1B F12 F10 -25(3) . . . . ?
F7 B1B F12 F8 26.6(14) . . . . ?
F7 F8 F12 F11 -159(4) . . . . ?
F7 F8 F12 F13 -47(3) . . . . ?
F7 F8 F12 F16 -78(2) . . . . ?
F7 F8 F12 F10 81(3) . . . . ?
F7 F8 F12 B1A -37(2) . . . . ?
F7 F8 F12 B1B -34.6(18) . . . . ?
F10 F11 F13 F16 -149(2) . . . . ?
F10 F11 F13 F14 -110(4) . . . . ?
F10 F11 F13 B1A -86.8(16) . . . . ?
F10 F11 F13 B1B -80.2(14) . . . . ?
F10 F11 F13 F12 20(4) . . . . ?
F10 F11 F16 F17 -105(3) . . . . ?
F10 F11 F16 F13 35(2) . . . . ?
F10 F11 F16 F18 -85(3) . . . . ?
F10 F11 F16 F14 21(3) . . . . ?
F10 F11 F16 B1A -39(2) . . . . ?
F10 F11 F16 B1B -52(2) . . . . ?
F10 F11 F16 F12 29(2) . . . . ?
F10 F11 B1A F17 -169.2(18) . . . . ?
F10 F11 B1A F5 -7(2) . . . . ?
F10 F11 B1A F13 85(2) . . . . ?
F10 F11 B1A F15 34(3) . . . . ?
F10 F11 B1A F6 -29.7(19) . . . . ?
F10 F11 B1A F16 146(2) . . . . ?
F10 F11 B1A F18 -157.7(17) . . . . ?
F10 F11 B1A F14 92.9(18) . . . . ?
F10 F11 B1A F8 -80.2(19) . . . . ?
F10 F11 B1A F12 51(3) . . . . ?
F10 F11 B1B F17 168.7(18) . . . . ?
F10 F11 B1B F5 32(3) . . . . ?
F10 F11 B1B F19 -101.6(18) . . . . ?
F10 F11 B1B F13 85.5(19) . . . . ?
F10 F11 B1B F6 -7(3) . . . . ?
F10 F11 B1B F16 134(2) . . . . ?
F10 F11 B1B F18 169.8(16) . . . . ?
F10 F11 B1B F7 -72.6(19) . . . . ?
F10 F11 B1B F8 -84(2) . . . . ?
F10 F11 B1B F12 53(2) . . . . ?
F10 F11 F8 F19 121(3) . . . . ?
F10 F11 F8 F7 63(3) . . . . ?
F10 F11 F8 B1A 85.2(16) . . . . ?
F10 F11 F8 B1B 83.1(17) . . . . ?
F10 F11 F8 F12 37(3) . . . . ?
F10 F11 F12 F13 -154(5) . . . . ?
F10 F11 F12 F16 -147(2) . . . . ?
F10 F11 F12 B1A -101(2) . . . . ?
F10 F11 F12 B1B -85.6(18) . . . . ?
F10 F11 F12 F8 -49(3) . . . . ?
F10 F13 F16 F17 38(4) . . . . ?
F10 F13 F16 F11 -21.0(14) . . . . ?
F10 F13 F16 F18 62(3) . . . . ?
F10 F13 F16 F14 142.2(18) . . . . ?
F10 F13 F16 B1A 59.8(18) . . . . ?
F10 F13 F16 B1B 37.8(15) . . . . ?
F10 F13 F16 F12 -17.1(14) . . . . ?
F10 F13 F14 F15 -22(3) . . . . ?
F10 F13 F14 F16 -116(3) . . . . ?
F10 F13 F14 B1A -52(2) . . . . ?
F10 F13 F14 B1B -50(2) . . . . ?
F10 F13 B1A F17 -116.4(12) . . . . ?
F10 F13 B1A F5 78.7(15) . . . . ?
F10 F13 B1A F11 -39.1(11) . . . . ?
F10 F13 B1A F15 112.6(14) . . . . ?
F10 F13 B1A F6 45.1(17) . . . . ?
F10 F13 B1A F16 -128.7(19) . . . . ?
F10 F13 B1A F18 -131.7(16) . . . . ?
F10 F13 B1A F14 151.0(14) . . . . ?
F10 F13 B1A F8 -27.8(11) . . . . ?
F10 F13 B1A F12 -19.2(16) . . . . ?
F10 F13 B1B F17 -141.4(11) . . . . ?
F10 F13 B1B F5 100.0(10) . . . . ?
F10 F13 B1B F11 -44.9(12) . . . . ?
F10 F13 B1B F19 -61(3) . . . . ?
F10 F13 B1B F6 76.1(14) . . . . ?
F10 F13 B1B F16 -141.2(19) . . . . ?
F10 F13 B1B F18 -161.7(10) . . . . ?
F10 F13 B1B F7 13(3) . . . . ?
F10 F13 B1B F8 -34.0(16) . . . . ?
F10 F13 B1B F12 -22.1(17) . . . . ?
F10 F13 F12 F11 142(7) . . . . ?
F10 F13 F12 F16 131(4) . . . . ?
F10 F13 F12 B1A 71(4) . . . . ?
F10 F13 F12 B1B 73(4) . . . . ?
F10 F13 F12 F8 81(4) . . . . ?
F10 B1A F8 F11 -40.9(11) . . . . ?
F10 B1A F8 F19 166(2) . . . . ?
F10 B1A F8 F7 121.7(19) . . . . ?
F10 B1A F8 F12 -23.8(9) . . . . ?
F10 B1A F12 F11 91(4) . . . . ?
F10 B1A F12 F13 -138(3) . . . . ?
F10 B1A F12 F16 168(3) . . . . ?
F10 B1A F12 F8 51(2) . . . . ?
F10 B1B F8 F11 -41.1(10) . . . . ?
F10 B1B F8 F19 168(2) . . . . ?
F10 B1B F8 F7 123.0(18) . . . . ?
F10 B1B F8 F12 -24.5(9) . . . . ?
F10 B1B F12 F11 91(3) . . . . ?
F10 B1B F12 F13 -138(3) . . . . ?
F10 B1B F12 F16 180(3) . . . . ?
F10 B1B F12 F8 52(2) . . . . ?
F10 F8 F12 F11 120(4) . . . . ?
F10 F8 F12 F13 -128(4) . . . . ?
F10 F8 F12 F16 -159(3) . . . . ?
F10 F8 F12 B1A -118(2) . . . . ?
F10 F8 F12 B1B -116(2) . . . . ?
F14 F13 F16 F17 -104(4) . . . . ?
F14 F13 F16 F11 -163.2(16) . . . . ?
F14 F13 F16 F18 -80(2) . . . . ?
F14 F13 F16 B1A -82.4(15) . . . . ?
F14 F13 F16 B1B -104.4(13) . . . . ?
F14 F13 F16 F12 -159(2) . . . . ?
F14 F13 F10 F11 137(3) . . . . ?
F14 F13 F10 B1A 51(2) . . . . ?
F14 F13 F10 B1B 61(2) . . . . ?
F14 F13 F10 F8 84(3) . . . . ?
F14 F13 F10 F12 158(5) . . . . ?
F14 F13 B1A F17 92.6(14) . . . . ?
F14 F13 B1A F5 -72.3(16) . . . . ?
F14 F13 B1A F11 169.9(17) . . . . ?
F14 F13 B1A F15 -38.3(15) . . . . ?
F14 F13 B1A F6 -105.9(18) . . . . ?
F14 F13 B1A F16 80.3(19) . . . . ?
F14 F13 B1A F18 77.3(18) . . . . ?
F14 F13 B1A F10 -151.0(14) . . . . ?
F14 F13 B1A F8 -178.8(13) . . . . ?
F14 F13 B1A F12 -170(2) . . . . ?
F14 F13 B1B F17 70.9(13) . . . . ?
F14 F13 B1B F5 -47.7(13) . . . . ?
F14 F13 B1B F11 167.4(18) . . . . ?
F14 F13 B1B F19 151(2) . . . . ?
F14 F13 B1B F6 -71.7(16) . . . . ?
F14 F13 B1B F16 71.0(18) . . . . ?
F14 F13 B1B F18 50.5(13) . . . . ?
F14 F13 B1B F7 -135(3) . . . . ?
F14 F13 B1B F10 -147.7(15) . . . . ?
F14 F13 B1B F8 178.3(16) . . . . ?
F14 F13 B1B F12 -170(2) . . . . ?
F14 F13 F12 F11 100(8) . . . . ?
F14 F13 F12 F16 88(7) . . . . ?
F14 F13 F12 F10 -42(9) . . . . ?
F14 F13 F12 B1A 29(6) . . . . ?
F14 F13 F12 B1B 31(7) . . . . ?
F14 F13 F12 F8 39(8) . . . . ?
F14 F15 F6 F5 134(4) . . . . ?
F14 F15 F6 F7 -74.8(19) . . . . ?
F14 F15 F6 B1A -37.8(13) . . . . ?
F14 F15 F6 B1B -38.3(14) . . . . ?
F14 F15 B1A F17 -80.5(16) . . . . ?
F14 F15 B1A F5 143.8(15) . . . . ?
F14 F15 B1A F11 71(2) . . . . ?
F14 F15 B1A F13 31.9(12) . . . . ?
F14 F15 B1A F6 146.0(11) . . . . ?
F14 F15 B1A F16 -24(2) . . . . ?
F14 F15 B1A F18 -98.6(12) . . . . ?
F14 F15 B1A F10 89.3(13) . . . . ?
F14 F15 B1A F8 149.8(19) . . . . ?
F14 F15 B1A F12 63.4(16) . . . . ?
F14 F16 F18 F17 -178(4) . . . . ?
F14 F16 F18 B1A -57.0(16) . . . . ?
F14 F16 F18 B1B -79.6(16) . . . . ?
F14 F16 B1A F17 138(2) . . . . ?
F14 F16 B1A F5 10(4) . . . . ?
F14 F16 B1A F11 -116.2(15) . . . . ?
F14 F16 B1A F13 -59.1(14) . . . . ?
F14 F16 B1A F15 24.5(19) . . . . ?
F14 F16 B1A F6 -92(11) . . . . ?
F14 F16 B1A F18 118.2(14) . . . . ?
F14 F16 B1A F10 -99.3(12) . . . . ?
F14 F16 B1A F8 -150.9(14) . . . . ?
F14 F16 B1A F12 -94.5(14) . . . . ?
F14 F16 B1B F17 128(2) . . . . ?
F14 F16 B1B F5 19.8(17) . . . . ?
F14 F16 B1B F11 -111.3(17) . . . . ?
F14 F16 B1B F19 160.1(13) . . . . ?
F14 F16 B1B F13 -51.7(14) . . . . ?
F14 F16 B1B F6 14(3) . . . . ?
F14 F16 B1B F18 104.8(15) . . . . ?
F14 F16 B1B F7 154(3) . . . . ?
F14 F16 B1B F10 -85.0(14) . . . . ?
F14 F16 B1B F8 -154.6(17) . . . . ?
F14 F16 B1B F12 -84.9(16) . . . . ?
F14 F16 F12 F11 172(3) . . . . ?
F14 F16 F12 F13 -16.7(19) . . . . ?
F14 F16 F12 F10 91(5) . . . . ?
F14 F16 F12 B1A 69.5(15) . . . . ?
F14 F16 F12 B1B 90.4(15) . . . . ?
F14 F16 F12 F8 124.5(15) . . . . ?
F14 B1A F8 F11 -13(3) . . . . ?
F14 B1A F8 F19 -166(2) . . . . ?
F14 B1A F8 F7 149(2) . . . . ?
F14 B1A F8 F10 27(3) . . . . ?
F14 B1A F8 F12 4(2) . . . . ?
F14 B1A F12 F11 -139(3) . . . . ?
F14 B1A F12 F13 -7.5(17) . . . . ?
F14 B1A F12 F16 -61.4(16) . . . . ?
F14 B1A F12 F10 130(2) . . . . ?
F14 B1A F12 F8 -178.2(12) . . . . ?
B1A F17 F16 F11 63.0(14) . . . . ?
B1A F17 F16 F13 20(3) . . . . ?
B1A F17 F16 F18 -51(3) . . . . ?
B1A F17 F16 F14 -49(2) . . . . ?
B1A F17 F16 F12 47.5(16) . . . . ?
B1A F17 F18 F16 44(2) . . . . ?
B1A F5 F15 F6 8(4) . . . . ?
B1A F5 F15 F14 -46.9(17) . . . . ?
B1A F5 F6 F15 -7(4) . . . . ?
B1A F5 F6 F7 -44(3) . . . . ?
B1A F11 F13 F16 -62.4(16) . . . . ?
B1A F11 F13 F10 86.8(16) . . . . ?
B1A F11 F13 F14 -23(4) . . . . ?
B1A F11 F13 F12 107(4) . . . . ?
B1A F11 F16 F17 -66.6(17) . . . . ?
B1A F11 F16 F13 73.7(16) . . . . ?
B1A F11 F16 F18 -46.3(12) . . . . ?
B1A F11 F16 F14 59.7(15) . . . . ?
B1A F11 F16 F12 68(3) . . . . ?
B1A F11 F10 F13 -49.9(9) . . . . ?
B1A F11 F10 F8 72.2(11) . . . . ?
B1A F11 F10 F12 -63(3) . . . . ?
B1A F11 F8 F19 36(3) . . . . ?
B1A F11 F8 F7 -22(3) . . . . ?
B1A F11 F8 F10 -85.2(16) . . . . ?
B1A F11 F8 F12 -48(3) . . . . ?
B1A F11 F12 F13 -54(3) . . . . ?
B1A F11 F12 F16 -46.2(13) . . . . ?
B1A F11 F12 F10 101(2) . . . . ?
B1A F11 F12 F8 51(3) . . . . ?
B1A F19 F7 F6 8(2) . . . . ?
B1A F19 F7 F8 -76.1(17) . . . . ?
B1A F19 F8 F11 -31(3) . . . . ?
B1A F19 F8 F7 79.6(16) . . . . ?
B1A F19 F8 F10 19(3) . . . . ?
B1A F19 F8 F12 -10(2) . . . . ?
B1A F13 F16 F17 -22(3) . . . . ?
B1A F13 F16 F11 -80.8(14) . . . . ?
B1A F13 F16 F18 2.7(19) . . . . ?
B1A F13 F16 F14 82.4(15) . . . . ?
B1A F13 F16 F12 -77(2) . . . . ?
B1A F13 F10 F11 85.8(17) . . . . ?
B1A F13 F10 F8 33.1(14) . . . . ?
B1A F13 F10 F12 107(4) . . . . ?
B1A F13 F14 F15 30.2(11) . . . . ?
B1A F13 F14 F16 -64.1(16) . . . . ?
B1A F13 F12 F11 71(4) . . . . ?
B1A F13 F12 F16 59.5(17) . . . . ?
B1A F13 F12 F10 -71(4) . . . . ?
B1A F13 F12 F8 10(2) . . . . ?
B1A F15 F6 F5 171(5) . . . . ?
B1A F15 F6 F7 -37.0(15) . . . . ?
B1A F15 F14 F13 -33.0(12) . . . . ?
B1A F15 F14 F16 17.8(14) . . . . ?
B1A F6 F7 F19 -10(3) . . . . ?
B1A F6 F7 F8 49.7(19) . . . . ?
B1A F16 F18 F17 -121(3) . . . . ?
B1A F16 F14 F13 71.9(16) . . . . ?
B1A F16 F14 F15 -17.3(14) . . . . ?
B1A F16 F12 F11 103(3) . . . . ?
B1A F16 F12 F13 -86(2) . . . . ?
B1A F16 F12 F10 21(5) . . . . ?
B1A F16 F12 F8 55.0(14) . . . . ?
B1A F7 F8 F11 20(2) . . . . ?
B1A F7 F8 F19 -89.5(19) . . . . ?
B1A F7 F8 F10 53.4(14) . . . . ?
B1A F7 F8 F12 28.1(14) . . . . ?
B1A F10 F8 F11 74.4(17) . . . . ?
B1A F10 F8 F19 -21(3) . . . . ?
B1A F10 F8 F7 -60.3(18) . . . . ?
B1A F10 F8 F12 48(2) . . . . ?
B1A F10 F12 F11 -95(3) . . . . ?
B1A F10 F12 F13 55(3) . . . . ?
B1A F10 F12 F16 -16(4) . . . . ?
B1A F10 F12 F8 -55.2(18) . . . . ?
B1A F8 F12 F11 -122(4) . . . . ?
B1A F8 F12 F13 -10(2) . . . . ?
B1A F8 F12 F16 -41.1(12) . . . . ?
B1A F8 F12 F10 118(2) . . . . ?
B1B F17 F16 F11 42.3(12) . . . . ?
B1B F17 F16 F13 0(3) . . . . ?
B1B F17 F16 F18 -72(2) . . . . ?
B1B F17 F16 F14 -69(2) . . . . ?
B1B F17 F16 F12 26.8(15) . . . . ?
B1B F17 F18 F16 65(2) . . . . ?
B1B F5 F15 F6 7(4) . . . . ?
B1B F5 F15 F14 -47.9(19) . . . . ?
B1B F5 F6 F15 -8(4) . . . . ?
B1B F5 F6 F7 -44(2) . . . . ?
B1B F11 F13 F16 -69.1(16) . . . . ?
B1B F11 F13 F10 80.2(14) . . . . ?
B1B F11 F13 F14 -29(4) . . . . ?
B1B F11 F13 F12 100(4) . . . . ?
B1B F11 F16 F17 -53.0(17) . . . . ?
B1B F11 F16 F13 87.2(16) . . . . ?
B1B F11 F16 F18 -32.7(13) . . . . ?
B1B F11 F16 F14 73.3(16) . . . . ?
B1B F11 F16 F12 81(3) . . . . ?
B1B F11 F10 F13 -67.6(10) . . . . ?
B1B F11 F10 F8 54.5(11) . . . . ?
B1B F11 F10 F12 -81(3) . . . . ?
B1B F11 F8 F19 38(3) . . . . ?
B1B F11 F8 F7 -20(3) . . . . ?
B1B F11 F8 F10 -83.1(17) . . . . ?
B1B F11 F8 F12 -46(3) . . . . ?
B1B F11 F12 F13 -69(3) . . . . ?
B1B F11 F12 F16 -61.2(11) . . . . ?
B1B F11 F12 F10 85.6(18) . . . . ?
B1B F11 F12 F8 37(2) . . . . ?
B1B F19 F7 F6 19(2) . . . . ?
B1B F19 F7 F8 -65.5(16) . . . . ?
B1B F19 F8 F11 -33(2) . . . . ?
B1B F19 F8 F7 77.7(17) . . . . ?
B1B F19 F8 F10 17(3) . . . . ?
B1B F19 F8 F12 -11.4(19) . . . . ?
B1B F13 F16 F17 0(3) . . . . ?
B1B F13 F16 F11 -58.8(11) . . . . ?
B1B F13 F16 F18 25(2) . . . . ?
B1B F13 F16 F14 104.4(13) . . . . ?
B1B F13 F16 F12 -54.9(18) . . . . ?
B1B F13 F10 F11 76.2(15) . . . . ?
B1B F13 F10 F8 23.6(11) . . . . ?
B1B F13 F10 F12 97(4) . . . . ?
B1B F13 F14 F15 28.1(12) . . . . ?
B1B F13 F14 F16 -66.2(16) . . . . ?
B1B F13 F12 F11 69(4) . . . . ?
B1B F13 F12 F16 57.9(19) . . . . ?
B1B F13 F12 F10 -73(4) . . . . ?
B1B F13 F12 F8 8.7(16) . . . . ?
B1B F15 F6 F5 172(5) . . . . ?
B1B F15 F6 F7 -36.6(13) . . . . ?
B1B F15 F14 F13 -25.1(11) . . . . ?
B1B F15 F14 F16 25.6(14) . . . . ?
B1B F6 F7 F19 -22(3) . . . . ?
B1B F6 F7 F8 38.4(17) . . . . ?
B1B F16 F18 F17 -98(3) . . . . ?
B1B F16 F14 F13 61.7(14) . . . . ?
B1B F16 F14 F15 -27.6(14) . . . . ?
B1B F16 F12 F11 82(3) . . . . ?
B1B F16 F12 F13 -107(2) . . . . ?
B1B F16 F12 F10 1(5) . . . . ?
B1B F16 F12 F8 34.2(11) . . . . ?
B1B F7 F8 F11 18(2) . . . . ?
B1B F7 F8 F19 -91(2) . . . . ?
B1B F7 F8 F10 51.8(13) . . . . ?
B1B F7 F8 F12 26.5(13) . . . . ?
B1B F10 F8 F11 76.3(18) . . . . ?
B1B F10 F8 F19 -19(3) . . . . ?
B1B F10 F8 F7 -58.4(17) . . . . ?
B1B F10 F8 F12 50(2) . . . . ?
B1B F10 F12 F11 -80(3) . . . . ?
B1B F10 F12 F13 70(3) . . . . ?
B1B F10 F12 F16 -1(4) . . . . ?
B1B F10 F12 F8 -39.9(14) . . . . ?
B1B F8 F12 F11 -124(4) . . . . ?
B1B F8 F12 F13 -12(2) . . . . ?
B1B F8 F12 F16 -43.6(14) . . . . ?
B1B F8 F12 F10 116(2) . . . . ?
F8 F11 F13 F16 -78(2) . . . . ?
F8 F11 F13 F10 71(2) . . . . ?
F8 F11 F13 F14 -39(5) . . . . ?
F8 F11 F13 B1A -15.9(19) . . . . ?
F8 F11 F13 B1B -9.3(15) . . . . ?
F8 F11 F13 F12 91(5) . . . . ?
F8 F11 F16 F17 -22(2) . . . . ?
F8 F11 F16 F13 118(2) . . . . ?
F8 F11 F16 F18 -2(2) . . . . ?
F8 F11 F16 F14 104(2) . . . . ?
F8 F11 F16 B1A 44.5(18) . . . . ?
F8 F11 F16 B1B 31.0(14) . . . . ?
F8 F11 F16 F12 112(3) . . . . ?
F8 F11 F10 F13 -122.1(14) . . . . ?
F8 F11 F10 B1A -72.2(11) . . . . ?
F8 F11 F10 B1B -54.5(11) . . . . ?
F8 F11 F10 F12 -135(3) . . . . ?
F8 F11 B1A F17 -89.1(13) . . . . ?
F8 F11 B1A F5 73.2(17) . . . . ?
F8 F11 B1A F13 165.3(18) . . . . ?
F8 F11 B1A F15 114(3) . . . . ?
F8 F11 B1A F6 50.5(14) . . . . ?
F8 F11 B1A F16 -134(2) . . . . ?
F8 F11 B1A F18 -77.5(14) . . . . ?
F8 F11 B1A F10 80.2(19) . . . . ?
F8 F11 B1A F14 173.1(14) . . . . ?
F8 F11 B1A F12 131(4) . . . . ?
F8 F11 B1B F17 -106.9(13) . . . . ?
F8 F11 B1B F5 116.2(19) . . . . ?
F8 F11 B1B F19 -17.2(13) . . . . ?
F8 F11 B1B F13 169.9(17) . . . . ?
F8 F11 B1B F6 78(2) . . . . ?
F8 F11 B1B F16 -141.2(18) . . . . ?
F8 F11 B1B F18 -105.8(15) . . . . ?
F8 F11 B1B F7 11.8(15) . . . . ?
F8 F11 B1B F10 84(2) . . . . ?
F8 F11 B1B F12 137(3) . . . . ?
F8 F11 F12 F13 -105(4) . . . . ?
F8 F11 F12 F16 -98(3) . . . . ?
F8 F11 F12 F10 49(3) . . . . ?
F8 F11 F12 B1A -51(3) . . . . ?
F8 F11 F12 B1B -37(2) . . . . ?
F8 F19 F7 F6 84(3) . . . . ?
F8 F19 F7 B1A 76.1(17) . . . . ?
F8 F19 F7 B1B 65.5(16) . . . . ?
F8 F19 B1B F17 120(2) . . . . ?
F8 F19 B1B F5 -120(2) . . . . ?
F8 F19 B1B F11 27(2) . . . . ?
F8 F19 B1B F13 40(3) . . . . ?
F8 F19 B1B F6 -101(2) . . . . ?
F8 F19 B1B F16 99(2) . . . . ?
F8 F19 B1B F18 145(2) . . . . ?
F8 F19 B1B F7 -86(2) . . . . ?
F8 F19 B1B F10 -12(2) . . . . ?
F8 F19 B1B F12 14(2) . . . . ?
F8 F7 B1B F17 88.4(19) . . . . ?
F8 F7 B1B F5 -151.8(18) . . . . ?
F8 F7 B1B F11 -16(2) . . . . ?
F8 F7 B1B F19 59.4(18) . . . . ?
F8 F7 B1B F13 -63(3) . . . . ?
F8 F7 B1B F6 -138(2) . . . . ?
F8 F7 B1B F16 70(4) . . . . ?
F8 F7 B1B F18 111.7(18) . . . . ?
F8 F7 B1B F10 -51.7(18) . . . . ?
F8 F7 B1B F12 -39(2) . . . . ?
F8 F10 B1A F17 -61.1(15) . . . . ?
F8 F10 B1A F5 101.1(13) . . . . ?
F8 F10 B1A F11 -73.2(18) . . . . ?
F8 F10 B1A F13 -144.1(15) . . . . ?
F8 F10 B1A F15 128.0(16) . . . . ?
F8 F10 B1A F6 76.7(13) . . . . ?
F8 F10 B1A F16 -104.6(18) . . . . ?
F8 F10 B1A F18 -39.6(19) . . . . ?
F8 F10 B1A F14 -166.3(13) . . . . ?
F8 F10 B1A F12 -116(3) . . . . ?
F8 F10 B1B F17 -94.4(17) . . . . ?
F8 F10 B1B F5 122.9(14) . . . . ?
F8 F10 B1B F11 -79(2) . . . . ?
F8 F10 B1B F19 7.7(14) . . . . ?
F8 F10 B1B F13 -149.0(15) . . . . ?
F8 F10 B1B F6 95.3(15) . . . . ?
F8 F10 B1B F16 -122.2(16) . . . . ?
F8 F10 B1B F18 -101(3) . . . . ?
F8 F10 B1B F7 36.2(12) . . . . ?
F8 F10 B1B F12 -122(2) . . . . ?
F8 F10 F12 F11 -40(3) . . . . ?
F8 F10 F12 F13 110(4) . . . . ?
F8 F10 F12 F16 39(5) . . . . ?
F8 F10 F12 B1A 55.2(18) . . . . ?
F8 F10 F12 B1B 39.9(14) . . . . ?
F8 B1A F12 F11 39(3) . . . . ?
F8 B1A F12 F13 171(2) . . . . ?
F8 B1A F12 F16 116.8(17) . . . . ?
F8 B1A F12 F10 -51(2) . . . . ?
F8 B1B F12 F11 39(3) . . . . ?
F8 B1B F12 F13 169.8(19) . . . . ?
F8 B1B F12 F16 127.7(16) . . . . ?
F8 B1B F12 F10 -52(2) . . . . ?
F12 F11 F13 F16 -169(5) . . . . ?
F12 F11 F13 F10 -20(4) . . . . ?
F12 F11 F13 F14 -130(6) . . . . ?
F12 F11 F13 B1A -107(4) . . . . ?
F12 F11 F13 B1B -100(4) . . . . ?
F12 F11 F16 F17 -134(3) . . . . ?
F12 F11 F16 F13 6(3) . . . . ?
F12 F11 F16 F18 -114(3) . . . . ?
F12 F11 F16 F14 -8(3) . . . . ?
F12 F11 F16 B1A -68(3) . . . . ?
F12 F11 F16 B1B -81(3) . . . . ?
F12 F11 F10 F13 13(2) . . . . ?
F12 F11 F10 B1A 63(3) . . . . ?
F12 F11 F10 B1B 81(3) . . . . ?
F12 F11 F10 F8 135(3) . . . . ?
F12 F11 B1A F17 140(3) . . . . ?
F12 F11 B1A F5 -58(4) . . . . ?
F12 F11 B1A F13 34(3) . . . . ?
F12 F11 B1A F15 -17(4) . . . . ?
F12 F11 B1A F6 -81(3) . . . . ?
F12 F11 B1A F16 95(3) . . . . ?
F12 F11 B1A F18 151(3) . . . . ?
F12 F11 B1A F10 -51(3) . . . . ?
F12 F11 B1A F14 42(3) . . . . ?
F12 F11 B1A F8 -131(4) . . . . ?
F12 F11 B1B F17 116(3) . . . . ?
F12 F11 B1B F5 -21(4) . . . . ?
F12 F11 B1B F19 -155(3) . . . . ?
F12 F11 B1B F13 32(3) . . . . ?
F12 F11 B1B F6 -60(4) . . . . ?
F12 F11 B1B F16 81(3) . . . . ?
F12 F11 B1B F18 117(3) . . . . ?
F12 F11 B1B F7 -126(3) . . . . ?
F12 F11 B1B F10 -53(2) . . . . ?
F12 F11 B1B F8 -137(3) . . . . ?
F12 F11 F8 F19 84(5) . . . . ?
F12 F11 F8 F7 26(5) . . . . ?
F12 F11 F8 F10 -37(3) . . . . ?
F12 F11 F8 B1A 48(3) . . . . ?
F12 F11 F8 B1B 46(3) . . . . ?
F12 F13 F16 F17 55(4) . . . . ?
F12 F13 F16 F11 -3.9(18) . . . . ?
F12 F13 F16 F18 80(3) . . . . ?
F12 F13 F16 F14 159(2) . . . . ?
F12 F13 F16 B1A 77(2) . . . . ?
F12 F13 F16 B1B 54.9(18) . . . . ?
F12 F13 F10 F11 -21(4) . . . . ?
F12 F13 F10 B1A -107(4) . . . . ?
F12 F13 F10 B1B -97(4) . . . . ?
F12 F13 F10 F8 -73(4) . . . . ?
F12 F13 F14 F15 0(7) . . . . ?
F12 F13 F14 F16 -94(7) . . . . ?
F12 F13 F14 B1A -30(6) . . . . ?
F12 F13 F14 B1B -28(6) . . . . ?
F12 F13 B1A F17 -97.2(19) . . . . ?
F12 F13 B1A F5 98(2) . . . . ?
F12 F13 B1A F11 -19.9(17) . . . . ?
F12 F13 B1A F15 131.8(19) . . . . ?
F12 F13 B1A F6 64(2) . . . . ?
F12 F13 B1A F16 -109(2) . . . . ?
F12 F13 B1A F18 -112(2) . . . . ?
F12 F13 B1A F10 19.2(16) . . . . ?
F12 F13 B1A F14 170(2) . . . . ?
F12 F13 B1A F8 -8.6(19) . . . . ?
F12 F13 B1B F17 -119.3(18) . . . . ?
F12 F13 B1B F5 122.2(17) . . . . ?
F12 F13 B1B F11 -22.7(18) . . . . ?
F12 F13 B1B F19 -39(3) . . . . ?
F12 F13 B1B F6 98(2) . . . . ?
F12 F13 B1B F16 -119(2) . . . . ?
F12 F13 B1B F18 -139.6(18) . . . . ?
F12 F13 B1B F7 35(3) . . . . ?
F12 F13 B1B F10 22.1(17) . . . . ?
F12 F13 B1B F8 -12(2) . . . . ?
F12 F16 F18 F17 -90(3) . . . . ?
F12 F16 F18 B1A 30.7(15) . . . . ?
F12 F16 F18 B1B 8.1(13) . . . . ?
F12 F16 F14 F13 10.6(12) . . . . ?
F12 F16 F14 F15 -78.6(13) . . . . ?
F12 F16 F14 B1A -61.3(12) . . . . ?
F12 F16 F14 B1B -51.0(10) . . . . ?
F12 F16 B1A F17 -127.9(19) . . . . ?
F12 F16 B1A F5 104(4) . . . . ?
F12 F16 B1A F11 -21.8(9) . . . . ?
F12 F16 B1A F13 35.3(11) . . . . ?
F12 F16 B1A F15 119.0(17) . . . . ?
F12 F16 B1A F6 2(11) . . . . ?
F12 F16 B1A F18 -147.3(15) . . . . ?
F12 F16 B1A F10 -4.8(12) . . . . ?
F12 F16 B1A F14 94.5(14) . . . . ?
F12 F16 B1A F8 -56.5(14) . . . . ?
F12 F16 B1B F17 -147(2) . . . . ?
F12 F16 B1B F5 104.7(12) . . . . ?
F12 F16 B1B F11 -26.5(10) . . . . ?
F12 F16 B1B F19 -115.0(17) . . . . ?
F12 F16 B1B F13 33.1(13) . . . . ?
F12 F16 B1B F6 99(2) . . . . ?
F12 F16 B1B F18 -170.3(15) . . . . ?
F12 F16 B1B F7 -121(3) . . . . ?
F12 F16 B1B F10 -0.2(13) . . . . ?
F12 F16 B1B F8 -69.7(19) . . . . ?
F12 F10 B1A F17 55(3) . . . . ?
F12 F10 B1A F5 -143(3) . . . . ?
F12 F10 B1A F11 43(2) . . . . ?
F12 F10 B1A F13 -28(2) . . . . ?
F12 F10 B1A F15 -116(3) . . . . ?
F12 F10 B1A F6 -167(3) . . . . ?
F12 F10 B1A F16 11(3) . . . . ?
F12 F10 B1A F18 76(3) . . . . ?
F12 F10 B1A F14 -50(2) . . . . ?
F12 F10 B1A F8 116(3) . . . . ?
F12 F10 B1B F17 28(3) . . . . ?
F12 F10 B1B F5 -115(2) . . . . ?
F12 F10 B1B F11 43.0(19) . . . . ?
F12 F10 B1B F19 130(2) . . . . ?
F12 F10 B1B F13 -27(2) . . . . ?
F12 F10 B1B F6 -142(2) . . . . ?
F12 F10 B1B F16 0(3) . . . . ?
F12 F10 B1B F18 21(4) . . . . ?
F12 F10 B1B F7 159(2) . . . . ?
F12 F10 B1B F8 122(2) . . . . ?
F12 F10 F8 F11 26(2) . . . . ?
F12 F10 F8 F19 -69(4) . . . . ?
F12 F10 F8 F7 -109(3) . . . . ?
F12 F10 F8 B1A -48(2) . . . . ?
F12 F10 F8 B1B -50(2) . . . . ?
F12 B1A F8 F11 -17.1(12) . . . . ?
F12 B1A F8 F19 -170(2) . . . . ?
F12 B1A F8 F7 145.5(19) . . . . ?
F12 B1A F8 F10 23.8(9) . . . . ?
F12 B1B F8 F11 -16.5(12) . . . . ?
F12 B1B F8 F19 -168(2) . . . . ?
F12 B1B F8 F7 147.6(17) . . . . ?
F12 B1B F8 F10 24.5(9) . . . . ?
C24B C25 C26 C27 177.6(8) . . . . ?
C24B C25 C11 C1 -179.0(9) . . . . ?
C12A N2 N3 N4 12.5(5) . . . . ?
C12B N2 N3 N4 -10.5(5) . . . . ?
C13A N4 N3 N2 -9.2(8) . . . . ?
C13A N4 C14 C15 98.8(10) . . . . ?
C13B N4 N3 N2 9.3(7) . . . . ?
C13B N4 C14 C15 77.9(8) . . . . ?
C21B N1 C1A C2 -119.0(7) . . . . ?
C21B N1 C11B C12B 148.1(7) . . . . ?
